data_4078526
loop_
_publ_author_name
'Hashimoto, Takayoshi'
'Urban, Slawomir'
'Hoshino, Ryoko'
'Ohki, Yasuhiro'
'Tatsumi, Kazuyuki'
'Glorius, Frank'

_publ_section_title
;
 Synthesis of Bis(N-heterocyclic carbene) Complexes of Iron(II) and Their
 Application in Hydrosilylation and Transfer Hydrogenation
;
_journal_issue 12
_journal_name_full Organometallics
_journal_page_first 4474
_journal_paper_doi 10.1021/om300298q
_journal_volume 31
_journal_year 2012
_chemical_absolute_configuration 'CHOOSE rm ad rmad syn or unk'
_chemical_formula_moiety 'C80 H88 Cl4 Fe2 N8 O'
_chemical_formula_sum 'C80 H88 Cl4 Fe2 N8 O'
_chemical_formula_weight 1431.13
_space_group_IT_number 19
_symmetry_cell_setting orthorhombic
_symmetry_Int_Tables_number 19
_symmetry_space_group_name_Hall 'P 2ac 2ab'
_symmetry_space_group_name_H-M 'P 21 21 21'
_atom_sites_solution_hydrogens geom
_atom_sites_solution_primary direct
_atom_sites_solution_secondary difmap
_cell_angle_alpha 90.0000
_cell_angle_beta 90.0000
_cell_angle_gamma 90.0000
_cell_formula_units_Z 4
_cell_length_a 9.1173(15)
_cell_length_b 25.346(4)
_cell_length_c 32.221(6)
_cell_measurement_reflns_used 11658
_cell_measurement_temperature 173
_cell_measurement_theta_max 27.40
_cell_measurement_theta_min 3.50
_cell_volume 7446(2)
_computing_cell_refinement 'CrystalClear-SM Expert 2.0 r4'
_computing_data_collection 'CrystalClear-SM Expert 2.0 r4 (Rigaku, 2009)'
_computing_data_reduction 'CrystalClear-SM Expert 2.0 r4'
_computing_molecular_graphics 'CrystalStructure 4.0'
_computing_publication_material 'CrystalStructure 4.0 (Rigaku, 2010)'
_computing_structure_refinement 'CRYSTALS (Carruthers, et al., 1999)'
_computing_structure_solution SIR97
_diffrn_ambient_temperature 173
_diffrn_detector_area_resol_mean 7.314
_diffrn_measured_fraction_theta_full 0.991
_diffrn_measured_fraction_theta_max 0.991
_diffrn_measurement_device_type 'Rigaku Saturn70'
_diffrn_measurement_method \w
_diffrn_radiation_type 'Mo K\a'
_diffrn_radiation_wavelength 0.71075
_diffrn_reflns_av_R_equivalents 0.0487
_diffrn_reflns_limit_h_max 11
_diffrn_reflns_limit_h_min -11
_diffrn_reflns_limit_k_max 32
_diffrn_reflns_limit_k_min -32
_diffrn_reflns_limit_l_max 32
_diffrn_reflns_limit_l_min -41
_diffrn_reflns_number 60223
_diffrn_reflns_theta_full 27.49
_diffrn_reflns_theta_max 27.49
_diffrn_standards_number 0
_exptl_absorpt_coefficient_mu 0.583
_exptl_absorpt_correction_T_max 0.988
_exptl_absorpt_correction_T_min 0.875
_exptl_absorpt_correction_type multi-scan
_exptl_absorpt_process_details 'REQAB (Rigaku, 1998)'
_exptl_crystal_colour colorless
_exptl_crystal_density_diffrn 1.277
_exptl_crystal_density_method 'not measured'
_exptl_crystal_description plate
_exptl_crystal_F_000 3008.00
_exptl_crystal_size_max 0.100
_exptl_crystal_size_mid 0.100
_exptl_crystal_size_min 0.020
_refine_diff_density_max 1.210
_refine_diff_density_min -0.946
_refine_ls_abs_structure_details 'Flack, H. D. (1983), Acta Cryst. A39, 876-881.  7645 Friedel Pairs'
_refine_ls_abs_structure_Flack -0.006(16)
_refine_ls_extinction_method none
_refine_ls_goodness_of_fit_ref 1.007
_refine_ls_hydrogen_treatment constr
_refine_ls_number_parameters 764
_refine_ls_number_reflns 16187
_refine_ls_R_factor_gt 0.0605
_refine_ls_shift/su_max 0.000
_refine_ls_structure_factor_coef Fsqd
_refine_ls_weighting_details 'w = 1/[0.0001Fo^2^ + 4.2000\s(Fo^2^)]/(4Fo^2^)'
_refine_ls_weighting_scheme calc
_refine_ls_wR_factor_ref 0.1238
_reflns_number_gt 13411
_reflns_number_total 16976
_reflns_threshold_expression F^2^>2.0\s(F^2^)
_cod_data_source_file om300298q_si_001.cif
_cod_data_source_block 1b
_cod_original_cell_volume 7446(3)
_cod_database_code 4078526

loop_
_symmetry_equiv_pos_site_id
_symmetry_equiv_pos_as_xyz
1 +X,+Y,+Z
2 1/2+X,1/2-Y,-Z
3 -X,1/2+Y,1/2-Z
4 1/2-X,-Y,1/2+Z

loop_
_atom_site_label
_atom_site_type_symbol
_atom_site_fract_x
_atom_site_fract_y
_atom_site_fract_z
_atom_site_U_iso_or_equiv
_atom_site_adp_type
_atom_site_occupancy
_atom_site_symmetry_multiplicity
_atom_site_calc_flag
_atom_site_refinement_flags
Fe1 Fe 0.49237(6) 0.47932(2) 0.45293(2) 0.03529(14) Uani 1.0 4 d .
Fe2 Fe 0.03107(6) 0.47263(2) 0.21351(2) 0.03658(15) Uani 1.0 4 d .
Cl1 Cl 0.52679(13) 0.56231(4) 0.47854(3) 0.0511(3) Uani 1.0 4 d .
Cl2 Cl 0.63457(11) 0.42377(4) 0.49292(3) 0.0457(3) Uani 1.0 4 d .
Cl3 Cl 0.21933(10) 0.52512(5) 0.23617(3) 0.0516(3) Uani 1.0 4 d .
Cl4 Cl 0.01071(15) 0.39714(5) 0.25084(3) 0.0615(4) Uani 1.0 4 d .
O179 O 0.426(3) 0.2579(13) 0.0371(5) 0.490(7) Uiso 1.0 4 d .
N1 N 0.1506(4) 0.46753(14) 0.47530(9) 0.0385(9) Uani 1.0 4 d .
N2 N 0.2313(4) 0.39980(13) 0.44160(10) 0.0390(10) Uani 1.0 4 d .
N3 N 0.4560(4) 0.50688(13) 0.35995(9) 0.0388(9) Uani 1.0 4 d .
N4 N 0.6285(4) 0.44999(13) 0.36462(9) 0.0375(9) Uani 1.0 4 d .
N5 N 0.0467(4) 0.50293(13) 0.11992(9) 0.0442(10) Uani 1.0 4 d .
N6 N 0.0938(5) 0.42051(14) 0.12541(11) 0.0523(12) Uani 1.0 4 d .
N7 N -0.2142(4) 0.55742(14) 0.23566(10) 0.0424(10) Uani 1.0 4 d .
N8 N -0.3034(4) 0.49320(14) 0.20067(10) 0.0444(10) Uani 1.0 4 d .
C1 C 0.2739(4) 0.44794(15) 0.45696(11) 0.0363(11) Uani 1.0 4 d .
C2 C 0.0355(5) 0.43246(17) 0.47157(12) 0.0446(12) Uani 1.0 4 d .
C3 C 0.0853(5) 0.39071(18) 0.45116(13) 0.0466(13) Uani 1.0 4 d .
C4 C 0.1409(5) 0.51922(17) 0.49506(12) 0.0451(12) Uani 1.0 4 d .
C5 C 0.0591(6) 0.51577(19) 0.53651(12) 0.0598(15) Uani 1.0 4 d .
C6 C 0.0735(5) 0.56046(19) 0.46623(12) 0.0470(13) Uani 1.0 4 d .
C7 C 0.1523(6) 0.60448(19) 0.45560(15) 0.0586(15) Uani 1.0 4 d .
C8 C 0.0927(7) 0.6424(3) 0.43022(17) 0.075(2) Uani 1.0 4 d .
C9 C -0.0451(7) 0.6372(3) 0.41419(17) 0.078(2) Uani 1.0 4 d .
C10 C -0.1258(7) 0.5933(3) 0.42507(17) 0.080(2) Uani 1.0 4 d .
C11 C -0.0660(5) 0.5551(2) 0.45070(16) 0.0645(16) Uani 1.0 4 d .
C12 C 0.3256(5) 0.36346(17) 0.41780(12) 0.0466(13) Uani 1.0 4 d .
C13 C 0.2964(7) 0.3680(2) 0.37217(13) 0.0670(17) Uani 1.0 4 d .
C14 C 0.3086(6) 0.30775(17) 0.43580(15) 0.0533(15) Uani 1.0 4 d .
C15 C 0.3920(6) 0.29332(18) 0.46946(16) 0.0584(16) Uani 1.0 4 d .
C16 C 0.3761(7) 0.2431(3) 0.48712(19) 0.077(2) Uani 1.0 4 d .
C17 C 0.2800(8) 0.2086(3) 0.4723(3) 0.084(3) Uani 1.0 4 d .
C18 C 0.1948(9) 0.2228(3) 0.4391(3) 0.096(3) Uani 1.0 4 d .
C19 C 0.2104(7) 0.2715(2) 0.41980(17) 0.076(2) Uani 1.0 4 d .
C20 C 0.5375(4) 0.48048(15) 0.38826(11) 0.0349(10) Uani 1.0 4 d .
C21 C 0.4928(5) 0.49219(17) 0.31949(11) 0.0476(12) Uani 1.0 4 d .
C22 C 0.6020(5) 0.45734(17) 0.32269(12) 0.0467(13) Uani 1.0 4 d .
C23 C 0.3481(5) 0.54813(17) 0.37016(12) 0.0445(12) Uani 1.0 4 d .
C24 C 0.1947(5) 0.5309(2) 0.35674(14) 0.0596(15) Uani 1.0 4 d .
C25 C 0.4010(5) 0.60018(18) 0.35311(13) 0.0455(13) Uani 1.0 4 d .
C26 C 0.4992(5) 0.63035(18) 0.37611(14) 0.0554(14) Uani 1.0 4 d .
C27 C 0.5577(6) 0.6769(2) 0.35963(18) 0.0713(19) Uani 1.0 4 d .
C28 C 0.5182(8) 0.6940(2) 0.32158(19) 0.079(2) Uani 1.0 4 d .
C29 C 0.4200(8) 0.6661(2) 0.29839(16) 0.075(2) Uani 1.0 4 d .
C30 C 0.3609(7) 0.61881(19) 0.31408(14) 0.0611(16) Uani 1.0 4 d .
C31 C 0.7537(5) 0.41979(16) 0.38170(13) 0.0437(12) Uani 1.0 4 d .
C32 C 0.8941(5) 0.4421(3) 0.36238(15) 0.0770(19) Uani 1.0 4 d .
C33 C 0.6966(10) 0.3576(3) 0.3750(3) 0.0615(14) Uiso 0.4000 4 d .
C34 C 0.6630(10) 0.3358(3) 0.3406(3) 0.0615(14) Uiso 0.4000 4 d .
C35 C 0.6243(10) 0.2808(3) 0.3371(3) 0.0615(14) Uiso 0.4000 4 d .
C36 C 0.6459(10) 0.2506(3) 0.3722(3) 0.0615(14) Uiso 0.4000 4 d .
C37 C 0.6815(10) 0.2714(4) 0.4066(3) 0.0615(14) Uiso 0.4000 4 d .
C38 C 0.7411(11) 0.3304(4) 0.4113(3) 0.0615(14) Uiso 0.4000 4 d .
C39 C 0.0662(4) 0.46445(16) 0.14857(12) 0.0403(12) Uani 1.0 4 d .
C40 C 0.0600(7) 0.4832(2) 0.07986(13) 0.0687(18) Uani 1.0 4 d .
C41 C 0.0878(7) 0.4320(2) 0.08380(14) 0.0706(18) Uani 1.0 4 d .
C42 C 0.0334(5) 0.55941(15) 0.12932(12) 0.0437(12) Uani 1.0 4 d .
C43 C -0.1150(6) 0.5798(2) 0.11465(16) 0.0656(17) Uani 1.0 4 d .
C44 C 0.1665(5) 0.58798(16) 0.11153(13) 0.0426(13) Uani 1.0 4 d .
C45 C 0.2961(6) 0.58676(19) 0.13376(14) 0.0571(15) Uani 1.0 4 d .
C46 C 0.4212(6) 0.6085(3) 0.11836(17) 0.0766(19) Uani 1.0 4 d .
C47 C 0.4197(7) 0.6321(2) 0.07943(16) 0.0696(18) Uani 1.0 4 d .
C48 C 0.2924(6) 0.63391(18) 0.05705(14) 0.0551(15) Uani 1.0 4 d .
C49 C 0.1667(6) 0.61162(17) 0.07321(13) 0.0506(14) Uani 1.0 4 d .
C50 C 0.1244(7) 0.36841(18) 0.14297(16) 0.0655(17) Uani 1.0 4 d .
C51 C 0.2678(8) 0.3468(3) 0.1248(3) 0.107(3) Uani 1.0 4 d .
C58 C -0.1741(4) 0.51085(16) 0.21725(12) 0.0372(11) Uani 1.0 4 d .
C59 C -0.3610(5) 0.5672(3) 0.23119(15) 0.0589(16) Uani 1.0 4 d .
C60 C -0.4154(5) 0.5275(3) 0.20937(16) 0.0639(16) Uani 1.0 4 d .
C61 C -0.3172(5) 0.44277(19) 0.17808(12) 0.0515(14) Uani 1.0 4 d .
C62 C -0.3964(7) 0.4522(3) 0.13630(15) 0.083(2) Uani 1.0 4 d .
C63 C -0.3918(5) 0.40000(19) 0.20363(13) 0.0469(13) Uani 1.0 4 d .
C64 C -0.3194(6) 0.3534(2) 0.21065(16) 0.0640(17) Uani 1.0 4 d .
C65 C -0.3817(7) 0.3132(3) 0.23123(19) 0.079(2) Uani 1.0 4 d .
C66 C -0.5230(7) 0.3184(3) 0.24775(17) 0.082(2) Uani 1.0 4 d .
C67 C -0.5942(6) 0.3648(3) 0.24355(19) 0.084(2) Uani 1.0 4 d .
C68 C -0.5312(6) 0.4060(3) 0.22028(15) 0.0696(17) Uani 1.0 4 d .
C69 C -0.1149(5) 0.59162(18) 0.25939(14) 0.0529(14) Uani 1.0 4 d .
C70 C -0.1601(7) 0.5916(2) 0.30494(14) 0.0665(18) Uani 1.0 4 d .
C130 C -0.0218(7) 0.3352(3) 0.1310(3) 0.0645(11) Uiso 0.5000 4 d .
C131 C -0.1414(9) 0.3519(2) 0.1070(3) 0.0645(11) Uiso 0.5000 4 d .
C132 C -0.2604(7) 0.3179(3) 0.1005(2) 0.0645(11) Uiso 0.5000 4 d .
C133 C -0.2600(7) 0.2670(3) 0.1178(3) 0.0645(11) Uiso 0.5000 4 d .
C134 C -0.1404(8) 0.2503(2) 0.1418(3) 0.0645(11) Uiso 0.5000 4 d .
C135 C -0.0214(7) 0.2843(3) 0.1483(2) 0.0645(11) Uiso 0.5000 4 d .
C136 C -0.1279(9) 0.6497(2) 0.2388(3) 0.0877(13) Uiso 0.6000 4 d .
C137 C -0.1994(8) 0.6616(3) 0.2014(2) 0.0877(13) Uiso 0.6000 4 d .
C138 C -0.2036(8) 0.7143(3) 0.18683(17) 0.0877(13) Uiso 0.6000 4 d .
C139 C -0.1363(8) 0.7551(2) 0.2096(2) 0.0877(13) Uiso 0.6000 4 d .
C140 C -0.0647(8) 0.7432(3) 0.2470(2) 0.0877(13) Uiso 0.6000 4 d .
C141 C -0.0605(8) 0.6905(3) 0.26162(17) 0.0877(13) Uiso 0.6000 4 d .
C148 C 0.0253(9) 0.3258(3) 0.1437(3) 0.0771(14) Uiso 0.5000 4 d .
C149 C -0.0918(10) 0.3286(3) 0.1156(3) 0.0771(14) Uiso 0.5000 4 d .
C150 C -0.1974(8) 0.2883(3) 0.1146(3) 0.0771(14) Uiso 0.5000 4 d .
C151 C -0.1860(8) 0.2452(3) 0.1416(3) 0.0771(14) Uiso 0.5000 4 d .
C152 C -0.0690(9) 0.2425(3) 0.1697(3) 0.0771(14) Uiso 0.5000 4 d .
C153 C 0.0367(8) 0.2828(4) 0.1707(3) 0.0771(14) Uiso 0.5000 4 d .
C154 C -0.0790(11) 0.6432(3) 0.2419(3) 0.0725(16) Uiso 0.4000 4 d .
C155 C -0.1732(8) 0.6869(4) 0.2442(3) 0.0725(16) Uiso 0.4000 4 d .
C156 C -0.1347(10) 0.7347(3) 0.2245(3) 0.0725(16) Uiso 0.4000 4 d .
C157 C -0.0022(11) 0.7386(3) 0.2024(3) 0.0725(16) Uiso 0.4000 4 d .
C158 C 0.0920(8) 0.6948(4) 0.2001(3) 0.0725(16) Uiso 0.4000 4 d .
C159 C 0.0536(9) 0.6472(3) 0.2198(3) 0.0725(16) Uiso 0.4000 4 d .
C173 C 0.7504(7) 0.36264(16) 0.37661(18) 0.0563(9) Uiso 0.6000 4 d .
C174 C 0.7172(7) 0.3308(3) 0.41072(14) 0.0563(9) Uiso 0.6000 4 d .
C175 C 0.7202(7) 0.2760(3) 0.40678(14) 0.0563(9) Uiso 0.6000 4 d .
C176 C 0.7563(7) 0.25299(16) 0.36875(17) 0.0563(9) Uiso 0.6000 4 d .
C177 C 0.7895(7) 0.28477(19) 0.33463(13) 0.0563(9) Uiso 0.6000 4 d .
C178 C 0.7865(7) 0.33958(18) 0.33857(15) 0.0563(9) Uiso 0.6000 4 d .
C180 C 0.437(3) 0.2059(8) 0.0121(9) 0.490(7) Uiso 1.0 4 d .
C181 C 0.578(4) 0.2082(12) -0.0144(6) 0.490(7) Uiso 1.0 4 d .
C182 C 0.6543(18) 0.2616(16) -0.0058(9) 0.490(7) Uiso 1.0 4 d .
C183 C 0.560(4) 0.2923(7) 0.0260(9) 0.490(7) Uiso 1.0 4 d .
H1 H -0.0612 0.4372 0.4819 0.0533 Uiso 1.0 4 calc R
H2 H 0.0308 0.3600 0.4443 0.0559 Uiso 1.0 4 calc R
H3 H 0.2429 0.5310 0.5017 0.0543 Uiso 1.0 4 calc R
H4 H 0.1088 0.4904 0.5547 0.0718 Uiso 1.0 4 calc R
H5 H -0.0409 0.5036 0.5309 0.0717 Uiso 1.0 4 calc R
H6 H 0.0555 0.5503 0.5502 0.0719 Uiso 1.0 4 calc R
H7 H 0.2491 0.6091 0.4659 0.0704 Uiso 1.0 4 calc R
H8 H 0.1477 0.6733 0.4240 0.0900 Uiso 1.0 4 calc R
H9 H -0.0841 0.6630 0.3959 0.0937 Uiso 1.0 4 calc R
H10 H -0.2224 0.5893 0.4145 0.0963 Uiso 1.0 4 calc R
H11 H -0.1238 0.5253 0.4582 0.0775 Uiso 1.0 4 calc R
H12 H 0.4294 0.3748 0.4225 0.0558 Uiso 1.0 4 calc R
H13 H 0.3115 0.4045 0.3629 0.0803 Uiso 1.0 4 calc R
H14 H 0.1952 0.3574 0.3663 0.0803 Uiso 1.0 4 calc R
H15 H 0.3642 0.3447 0.3574 0.0803 Uiso 1.0 4 calc R
H16 H 0.4617 0.3165 0.4800 0.0702 Uiso 1.0 4 calc R
H17 H 0.4305 0.2340 0.5105 0.0924 Uiso 1.0 4 calc R
H18 H 0.2706 0.1752 0.4838 0.1009 Uiso 1.0 4 calc R
H19 H 0.1247 0.1988 0.4299 0.1156 Uiso 1.0 4 calc R
H20 H 0.1542 0.2794 0.3965 0.0909 Uiso 1.0 4 calc R
H21 H 0.4497 0.5049 0.2946 0.0572 Uiso 1.0 4 calc R
H22 H 0.6512 0.4402 0.3005 0.0561 Uiso 1.0 4 calc R
H23 H 0.3465 0.5515 0.4011 0.0533 Uiso 1.0 4 calc R
H24 H 0.1679 0.4982 0.3710 0.0713 Uiso 1.0 4 calc R
H25 H 0.1930 0.5252 0.3267 0.0714 Uiso 1.0 4 calc R
H26 H 0.1243 0.5587 0.3640 0.0714 Uiso 1.0 4 calc R
H27 H 0.5264 0.6201 0.4034 0.0663 Uiso 1.0 4 calc R
H28 H 0.6287 0.6960 0.3751 0.0856 Uiso 1.0 4 calc R
H29 H 0.5566 0.7264 0.3114 0.0953 Uiso 1.0 4 calc R
H30 H 0.3932 0.6778 0.2715 0.0902 Uiso 1.0 4 calc R
H31 H 0.2932 0.5995 0.2976 0.0732 Uiso 1.0 4 calc R
H32 H 0.7588 0.4277 0.4121 0.0524 Uiso 1.0 4 calc R
H33 H 0.8959 0.4338 0.3327 0.0923 Uiso 1.0 4 calc R
H34 H 0.9799 0.4264 0.3759 0.0922 Uiso 1.0 4 calc R
H35 H 0.8961 0.4804 0.3661 0.0925 Uiso 1.0 4 calc R
H36 H 0.0362 0.5629 0.1602 0.0524 Uiso 1.0 4 calc R
H37 H -0.1941 0.5601 0.1281 0.0789 Uiso 1.0 4 calc R
H38 H -0.1224 0.5757 0.0845 0.0787 Uiso 1.0 4 calc R
H39 H -0.1232 0.6173 0.1219 0.0789 Uiso 1.0 4 calc R
H40 H 0.2981 0.5705 0.1603 0.0684 Uiso 1.0 4 calc R
H41 H 0.5089 0.6077 0.1343 0.0919 Uiso 1.0 4 calc R
H42 H 0.5073 0.6467 0.0683 0.0834 Uiso 1.0 4 calc R
H43 H 0.2912 0.6506 0.0307 0.0661 Uiso 1.0 4 calc R
H44 H 0.0787 0.6126 0.0575 0.0608 Uiso 1.0 4 calc R
H45 H 0.1374 0.3727 0.1736 0.0787 Uiso 1.0 4 calc R
H46 H 0.3474 0.3720 0.1296 0.1280 Uiso 1.0 4 calc R
H47 H 0.2553 0.3413 0.0949 0.1280 Uiso 1.0 4 calc R
H48 H 0.2919 0.3131 0.1381 0.1281 Uiso 1.0 4 calc R
H49 H -0.4130 0.5969 0.2415 0.0708 Uiso 1.0 4 calc R
H50 H -0.5155 0.5230 0.2019 0.0767 Uiso 1.0 4 calc R
H51 H -0.2157 0.4301 0.1718 0.0617 Uiso 1.0 4 calc R
H52 H -0.3391 0.4770 0.1195 0.0995 Uiso 1.0 4 calc R
H53 H -0.4943 0.4669 0.1413 0.0996 Uiso 1.0 4 calc R
H54 H -0.4053 0.4186 0.1215 0.0995 Uiso 1.0 4 calc R
H55 H -0.2220 0.3493 0.2007 0.0768 Uiso 1.0 4 calc R
H56 H -0.3306 0.2808 0.2343 0.0950 Uiso 1.0 4 calc R
H57 H -0.5666 0.2898 0.2622 0.0980 Uiso 1.0 4 calc R
H58 H -0.6887 0.3692 0.2555 0.1010 Uiso 1.0 4 calc R
H59 H -0.5822 0.4384 0.2169 0.0835 Uiso 1.0 4 calc R
H60 H -0.0137 0.5766 0.2573 0.0636 Uiso 1.0 4 calc R
H61 H -0.1523 0.5557 0.3161 0.0799 Uiso 1.0 4 calc R
H62 H -0.2616 0.6039 0.3075 0.0798 Uiso 1.0 4 calc R
H63 H -0.0951 0.6152 0.3205 0.0798 Uiso 1.0 4 calc R
H64 H 0.0510 0.5025 0.0548 0.0824 Uiso 1.0 4 calc R
H65 H 0.0995 0.4077 0.0616 0.0849 Uiso 1.0 4 calc R

loop_
_atom_site_aniso_label
_atom_site_aniso_U_11
_atom_site_aniso_U_22
_atom_site_aniso_U_33
_atom_site_aniso_U_12
_atom_site_aniso_U_13
_atom_site_aniso_U_23
Fe1 0.0303(3) 0.0437(3) 0.0319(3) -0.0016(3) 0.0015(3) 0.0050(3)
Fe2 0.0308(3) 0.0494(4) 0.0296(3) 0.0026(3) 0.0021(3) 0.0003(3)
Cl1 0.0567(7) 0.0529(6) 0.0438(6) -0.0054(6) -0.0039(6) 0.0002(5)
Cl2 0.0373(6) 0.0569(7) 0.0431(6) 0.0061(5) -0.0008(5) 0.0094(5)
Cl3 0.0307(5) 0.0838(8) 0.0403(6) -0.0053(6) -0.0034(4) -0.0068(6)
Cl4 0.0638(8) 0.0660(7) 0.0546(7) 0.0050(7) 0.0115(6) 0.0204(6)
N1 0.0286(16) 0.055(3) 0.0322(17) 0.0024(16) 0.0019(13) 0.0019(16)
N2 0.0312(18) 0.0436(19) 0.042(2) -0.0036(16) 0.0008(15) 0.0056(16)
N3 0.0329(17) 0.055(2) 0.0281(17) 0.0046(16) 0.0013(14) 0.0023(15)
N4 0.0336(18) 0.0454(19) 0.0336(18) 0.0047(15) 0.0031(14) 0.0050(15)
N5 0.058(3) 0.048(2) 0.0260(17) -0.0045(18) 0.0029(16) 0.0028(15)
N6 0.069(3) 0.044(2) 0.043(3) -0.009(2) 0.0204(19) -0.0089(18)
N7 0.0323(19) 0.050(3) 0.045(2) 0.0064(17) 0.0049(16) 0.0023(17)
N8 0.0250(16) 0.064(3) 0.044(2) -0.0023(16) 0.0020(15) 0.0024(18)
C1 0.030(2) 0.046(3) 0.033(2) -0.0035(18) 0.0015(17) 0.0032(18)
C2 0.028(2) 0.064(3) 0.043(3) -0.005(2) 0.0013(18) 0.011(2)
C3 0.030(3) 0.059(3) 0.051(3) -0.016(2) -0.0031(19) 0.008(3)
C4 0.039(3) 0.056(3) 0.040(3) 0.005(3) 0.0054(18) 0.005(3)
C5 0.070(4) 0.067(3) 0.042(3) 0.019(3) 0.018(3) 0.005(3)
C6 0.042(3) 0.062(3) 0.037(3) 0.012(3) 0.0065(19) 0.007(2)
C7 0.055(3) 0.062(3) 0.060(3) 0.006(3) -0.000(3) 0.011(3)
C8 0.074(5) 0.070(4) 0.081(4) 0.008(4) 0.004(3) 0.029(3)
C9 0.064(4) 0.090(5) 0.081(4) 0.025(4) 0.005(3) 0.040(4)
C10 0.047(3) 0.114(5) 0.080(4) 0.017(4) -0.010(3) 0.036(4)
C11 0.039(3) 0.079(4) 0.075(4) 0.008(3) 0.007(3) 0.027(3)
C12 0.049(3) 0.050(3) 0.041(3) -0.005(3) 0.010(2) -0.001(2)
C13 0.088(4) 0.069(4) 0.043(3) -0.010(3) 0.011(3) -0.004(3)
C14 0.059(3) 0.041(3) 0.060(3) -0.005(3) 0.021(3) -0.009(3)
C15 0.055(3) 0.048(3) 0.072(4) 0.003(3) 0.018(3) 0.009(3)
C16 0.075(4) 0.064(4) 0.092(5) 0.010(4) 0.024(4) 0.020(4)
C17 0.091(5) 0.053(4) 0.108(6) 0.001(4) 0.050(4) 0.007(4)
C18 0.109(6) 0.056(4) 0.124(6) -0.034(4) 0.041(5) -0.034(4)
C19 0.095(5) 0.061(4) 0.071(4) -0.025(4) 0.008(4) -0.010(3)
C20 0.0271(18) 0.042(2) 0.035(2) -0.0005(19) -0.0006(15) 0.0018(17)
C21 0.041(3) 0.074(3) 0.028(2) 0.007(3) -0.0014(18) 0.0018(19)
C22 0.045(3) 0.066(3) 0.029(3) 0.002(3) 0.0033(18) -0.005(2)
C23 0.031(3) 0.069(3) 0.034(3) 0.007(2) 0.0007(17) 0.003(2)
C24 0.034(3) 0.090(4) 0.055(3) 0.008(3) -0.004(2) 0.002(3)
C25 0.039(3) 0.059(3) 0.039(3) 0.018(3) 0.0053(19) 0.005(2)
C26 0.044(3) 0.065(3) 0.057(3) 0.009(3) -0.006(3) 0.005(3)
C27 0.060(4) 0.066(4) 0.088(4) 0.004(3) -0.007(3) 0.008(3)
C28 0.088(5) 0.057(4) 0.092(5) 0.019(4) 0.019(4) 0.015(3)
C29 0.114(5) 0.062(4) 0.050(4) 0.022(4) 0.004(3) 0.009(3)
C30 0.086(4) 0.053(3) 0.044(3) 0.018(3) -0.011(3) -0.001(3)
C31 0.042(3) 0.054(3) 0.036(3) 0.004(2) 0.0070(18) 0.009(2)
C32 0.030(3) 0.131(5) 0.070(4) 0.015(3) 0.006(3) 0.033(4)
C39 0.034(2) 0.044(3) 0.043(3) -0.0060(18) 0.0079(17) -0.0092(19)
C40 0.103(5) 0.073(4) 0.030(3) -0.011(4) 0.006(3) -0.005(3)
C41 0.106(5) 0.069(4) 0.037(3) -0.024(4) 0.022(3) -0.017(3)
C42 0.048(3) 0.045(3) 0.038(3) 0.004(3) 0.006(2) 0.0052(18)
C43 0.051(3) 0.074(4) 0.071(4) 0.006(3) 0.009(3) 0.024(3)
C44 0.049(3) 0.039(3) 0.040(3) 0.007(2) 0.010(2) 0.0033(19)
C45 0.050(3) 0.073(4) 0.048(3) -0.005(3) 0.003(3) 0.009(3)
C46 0.053(4) 0.103(5) 0.074(4) -0.011(3) -0.001(3) 0.028(4)
C47 0.066(4) 0.074(4) 0.069(4) -0.017(3) 0.013(3) 0.007(3)
C48 0.068(4) 0.056(3) 0.041(3) -0.002(3) 0.012(3) 0.002(3)
C49 0.060(4) 0.054(3) 0.038(3) 0.004(3) 0.009(2) 0.007(2)
C50 0.087(4) 0.041(3) 0.068(4) -0.003(3) 0.025(3) -0.007(3)
C51 0.097(5) 0.067(4) 0.157(7) 0.011(4) 0.051(5) -0.016(4)
C58 0.030(2) 0.049(3) 0.032(2) -0.0012(18) 0.0006(16) 0.0000(19)
C59 0.030(3) 0.079(4) 0.067(4) 0.016(3) 0.003(3) 0.007(3)
C60 0.023(2) 0.088(4) 0.080(4) 0.013(3) -0.005(3) 0.005(4)
C61 0.044(3) 0.072(4) 0.039(3) -0.015(3) -0.005(2) -0.005(3)
C62 0.090(5) 0.106(5) 0.053(4) -0.043(4) -0.024(3) 0.011(4)
C63 0.034(3) 0.061(3) 0.046(3) -0.009(3) -0.0021(19) 0.002(3)
C64 0.048(3) 0.068(4) 0.076(4) -0.012(3) 0.014(3) -0.011(3)
C65 0.068(4) 0.061(4) 0.108(5) -0.003(3) 0.021(4) 0.003(4)
C66 0.081(5) 0.083(4) 0.082(4) -0.001(4) 0.023(4) 0.020(3)
C67 0.051(4) 0.097(5) 0.104(5) -0.004(4) 0.031(3) 0.019(4)
C68 0.040(3) 0.087(4) 0.081(4) -0.006(3) 0.005(3) 0.029(3)
C69 0.036(3) 0.057(3) 0.065(3) 0.009(3) 0.001(3) -0.012(3)
C70 0.082(4) 0.064(4) 0.054(3) 0.006(3) -0.007(3) 0.002(3)

loop_
_atom_type_symbol
_atom_type_description
_atom_type_scat_dispersion_real
_atom_type_scat_dispersion_imag
_atom_type_scat_source
C C 0.0033 0.0016
;
International Tables for Crystallography
(1992, Vol. C, Tables 4.2.6.8 and 6.1.1.4)
;
Cl Cl 0.1484 0.1585
;
International Tables for Crystallography
(1992, Vol. C, Tables 4.2.6.8 and 6.1.1.4)
;
Fe Fe 0.3463 0.8444
;
International Tables for Crystallography
(1992, Vol. C, Tables 4.2.6.8 and 6.1.1.4)
;
N N 0.0061 0.0033
;
International Tables for Crystallography
(1992, Vol. C, Tables 4.2.6.8 and 6.1.1.4)
;
O O 0.0106 0.0060
;
International Tables for Crystallography
(1992, Vol. C, Tables 4.2.6.8 and 6.1.1.4)
;
H H 0.0000 0.0000
;
International Tables for Crystallography
(1992, Vol. C, Table 6.1.1.4)
;

loop_
_geom_angle_atom_site_label_1
_geom_angle_atom_site_label_2
_geom_angle_atom_site_label_3
_geom_angle
_geom_angle_publ_flag
Cl1 Fe1 Cl2 106.46(5) yes
Cl1 Fe1 C1 116.55(11) yes
Cl1 Fe1 C20 108.39(11) yes
Cl2 Fe1 C1 105.14(11) yes
Cl2 Fe1 C20 116.58(11) yes
C1 Fe1 C20 104.13(14) yes
Cl3 Fe2 Cl4 112.47(5) yes
Cl3 Fe2 C39 104.91(11) yes
Cl3 Fe2 C58 112.30(12) yes
Cl4 Fe2 C39 116.87(12) yes
Cl4 Fe2 C58 106.53(12) yes
C39 Fe2 C58 103.56(15) yes
C180 O179 C183 107.991 yes
C1 N1 C2 110.8(4) yes
C1 N1 C4 124.4(4) yes
C2 N1 C4 124.8(4) yes
C1 N2 C3 109.9(4) yes
C1 N2 C12 125.3(4) yes
C3 N2 C12 124.9(4) yes
C20 N3 C21 111.4(4) yes
C20 N3 C23 124.5(3) yes
C21 N3 C23 123.9(4) yes
C20 N4 C22 111.2(4) yes
C20 N4 C31 123.6(3) yes
C22 N4 C31 124.5(4) yes
C39 N5 C40 111.2(4) yes
C39 N5 C42 124.9(3) yes
C40 N5 C42 123.4(4) yes
C39 N6 C41 110.7(4) yes
C39 N6 C50 124.1(4) yes
C41 N6 C50 125.2(4) yes
C58 N7 C59 111.8(4) yes
C58 N7 C69 124.7(4) yes
C59 N7 C69 123.5(4) yes
C58 N8 C60 110.7(4) yes
C58 N8 C61 123.3(4) yes
C60 N8 C61 126.0(4) yes
Fe1 C1 N1 131.0(3) yes
Fe1 C1 N2 124.7(3) yes
N1 C1 N2 104.2(4) yes
N1 C2 C3 107.3(4) yes
N2 C3 C2 107.9(4) yes
N1 C4 C5 111.0(4) yes
N1 C4 C6 111.9(4) yes
C5 C4 C6 111.9(4) yes
C4 C6 C7 119.8(4) yes
C4 C6 C11 121.7(5) yes
C7 C6 C11 118.4(5) yes
C6 C7 C8 120.7(5) yes
C7 C8 C9 121.4(6) yes
C8 C9 C10 118.2(6) yes
C9 C10 C11 120.4(6) yes
C6 C11 C10 120.8(5) yes
N2 C12 C13 111.0(4) yes
N2 C12 C14 108.6(4) yes
C13 C12 C14 115.1(4) yes
C12 C14 C15 119.2(4) yes
C12 C14 C19 122.4(5) yes
C15 C14 C19 118.4(5) yes
C14 C15 C16 120.3(5) yes
C15 C16 C17 121.3(6) yes
C16 C17 C18 119.0(6) yes
C17 C18 C19 121.5(7) yes
C14 C19 C18 119.4(6) yes
Fe1 C20 N3 124.2(3) yes
Fe1 C20 N4 131.1(3) yes
N3 C20 N4 103.7(3) yes
N3 C21 C22 106.5(4) yes
N4 C22 C21 107.1(4) yes
N3 C23 C24 110.2(4) yes
N3 C23 C25 109.0(4) yes
C24 C23 C25 116.1(4) yes
C23 C25 C26 119.5(4) yes
C23 C25 C30 122.8(4) yes
C26 C25 C30 117.6(5) yes
C25 C26 C27 120.4(5) yes
C26 C27 C28 120.9(5) yes
C27 C28 C29 120.4(6) yes
C28 C29 C30 119.8(5) yes
C25 C30 C29 120.9(5) yes
N4 C31 C32 107.6(4) yes
N4 C31 C33 101.5(4) yes
N4 C31 C173 117.2(4) yes
C32 C31 C33 123.7(5) yes
C32 C31 C173 109.7(4) yes
C33 C31 C173 17.0(4) yes
C31 C33 C34 126.5(7) yes
C31 C33 C38 105.3(7) yes
C31 C33 C173 56.7(8) yes
C31 C33 C174 108.6(7) yes
C31 C33 C178 102.6(6) yes
C34 C33 C38 125.055 yes
C34 C33 C173 115.5(15) yes
C34 C33 C174 123.8(7) yes
C34 C33 C178 47.2(6) yes
C38 C33 C173 76.2(12) yes
C38 C33 C174 8.6(5) yes
C38 C33 C178 109.9(7) yes
C173 C33 C174 84.5(13) yes
C173 C33 C178 68.4(12) yes
C174 C33 C178 116.0(6) yes
C33 C34 C35 123.067 yes
C33 C34 C173 17.1(5) yes
C33 C34 C177 105.0(7) yes
C33 C34 C178 77.0(7) yes
C35 C34 C173 127.1(7) yes
C35 C34 C177 55.7(5) yes
C35 C34 C178 108.7(8) yes
C173 C34 C177 93.9(5) yes
C173 C34 C178 60.0(5) yes
C177 C34 C178 53.0(5) yes
C34 C35 C36 115.939 yes
C34 C35 C176 100.2(6) yes
C34 C35 C177 72.3(6) yes
C36 C35 C176 36.0(5) yes
C36 C35 C177 86.5(6) yes
C176 C35 C177 50.5(4) yes
C35 C36 C37 121.424 yes
C35 C36 C175 116.6(6) yes
C35 C36 C176 91.0(8) yes
C35 C36 C177 49.5(5) yes
C37 C36 C175 13.6(5) yes
C37 C36 C176 79.5(8) yes
C37 C36 C177 100.5(6) yes
C175 C36 C176 66.1(6) yes
C175 C36 C177 88.1(5) yes
C176 C36 C177 41.5(5) yes
C36 C37 C38 123.912 yes
C36 C37 C174 122.2(7) yes
C36 C37 C176 42.6(5) yes
C38 C37 C174 7.7(5) yes
C38 C37 C176 102.5(6) yes
C174 C37 C176 106.4(6) yes
C33 C38 C37 106.306 yes
C33 C38 C173 20.9(5) yes
C33 C38 C175 110.8(7) yes
C37 C38 C173 119.8(7) yes
C37 C38 C175 12.0(5) yes
C173 C38 C175 120.4(7) yes
Fe2 C39 N5 125.5(3) yes
Fe2 C39 N6 130.2(3) yes
N5 C39 N6 103.8(4) yes
N5 C40 C41 106.3(4) yes
N6 C41 C40 108.0(4) yes
N5 C42 C43 109.9(4) yes
N5 C42 C44 108.7(4) yes
C43 C42 C44 115.4(4) yes
C42 C44 C45 118.4(4) yes
C42 C44 C49 123.2(4) yes
C45 C44 C49 118.3(5) yes
C44 C45 C46 121.3(5) yes
C45 C46 C47 119.7(5) yes
C46 C47 C48 119.9(5) yes
C47 C48 C49 119.5(5) yes
C44 C49 C48 121.3(5) yes
N6 C50 C51 109.7(5) yes
N6 C50 C130 102.7(5) yes
N6 C50 C148 125.1(6) yes
C51 C50 C130 115.0(5) yes
C51 C50 C148 106.2(5) yes
C130 C50 C148 22.9(4) yes
Fe2 C58 N7 131.0(3) yes
Fe2 C58 N8 126.2(3) yes
N7 C58 N8 102.7(4) yes
N7 C59 C60 106.6(5) yes
N8 C60 C59 108.1(4) yes
N8 C61 C62 109.6(4) yes
N8 C61 C63 112.8(4) yes
C62 C61 C63 111.9(4) yes
C61 C63 C64 119.2(4) yes
C61 C63 C68 122.7(5) yes
C64 C63 C68 118.1(5) yes
C63 C64 C65 122.1(5) yes
C64 C65 C66 120.4(6) yes
C65 C66 C67 119.1(6) yes
C66 C67 C68 120.2(6) yes
C63 C68 C67 119.9(5) yes
N7 C69 C70 109.5(4) yes
N7 C69 C136 106.1(4) yes
N7 C69 C154 117.7(5) yes
C70 C69 C136 112.1(5) yes
C70 C69 C154 115.7(5) yes
C136 C69 C154 17.2(5) yes
C50 C130 C131 127.8(6) yes
C50 C130 C135 112.3(6) yes
C50 C130 C148 59.1(9) yes
C50 C130 C149 152.0(9) yes
C50 C130 C153 88.4(5) yes
C131 C130 C135 119.972 yes
C131 C130 C148 171.2(12) yes
C131 C130 C149 29.4(6) yes
C131 C130 C153 142.5(6) yes
C135 C130 C148 53.4(9) yes
C135 C130 C149 93.2(8) yes
C135 C130 C153 25.8(4) yes
C148 C130 C149 146.2(12) yes
C148 C130 C153 29.5(8) yes
C149 C130 C153 118.4(8) yes
C130 C131 C132 119.848 yes
C130 C131 C149 30.6(7) yes
C130 C131 C150 82.4(5) yes
C132 C131 C149 92.0(8) yes
C132 C131 C150 37.8(4) yes
C149 C131 C150 54.4(7) yes
C131 C132 C133 120.177 yes
C131 C132 C149 29.1(4) yes
C131 C132 C150 87.2(7) yes
C133 C132 C149 91.8(5) yes
C133 C132 C150 33.8(6) yes
C149 C132 C150 58.3(6) yes
C132 C133 C134 119.983 yes
C132 C133 C150 47.6(7) yes
C132 C133 C151 134.5(7) yes
C134 C133 C150 73.6(8) yes
C134 C133 C151 16.3(5) yes
C150 C133 C151 89.5(9) yes
C133 C134 C135 119.874 yes
C133 C134 C150 32.8(5) yes
C133 C134 C152 160.3(8) yes
C135 C134 C150 87.6(5) yes
C135 C134 C152 62.7(6) yes
C150 C134 C152 146.4(7) yes
C130 C135 C134 120.146 yes
C130 C135 C148 26.6(5) yes
C130 C135 C149 29.6(4) yes
C130 C135 C150 74.2(5) yes
C130 C135 C151 116.8(6) yes
C130 C135 C152 158.7(7) yes
C130 C135 C153 111.2(9) yes
C134 C135 C148 146.5(8) yes
C134 C135 C149 91.2(5) yes
C134 C135 C150 46.2(4) yes
C134 C135 C151 5.3(4) yes
C134 C135 C152 48.6(5) yes
C134 C135 C153 123.5(9) yes
C148 C135 C149 56.1(6) yes
C148 C135 C150 100.8(7) yes
C148 C135 C151 142.7(7) yes
C148 C135 C152 156.5(8) yes
C148 C135 C153 85.7(9) yes
C149 C135 C150 45.0(4) yes
C149 C135 C151 88.5(5) yes
C149 C135 C152 137.2(7) yes
C149 C135 C153 140.0(9) yes
C150 C135 C151 43.6(4) yes
C150 C135 C152 93.5(6) yes
C150 C135 C153 160.4(8) yes
C151 C135 C152 50.1(5) yes
C151 C135 C153 124.2(8) yes
C152 C135 C153 75.1(8) yes
C69 C136 C137 125.6(5) yes
C69 C136 C141 114.9(6) yes
C69 C136 C155 141.5(8) yes
C69 C136 C159 92.3(5) yes
C137 C136 C141 119.524 yes
C137 C136 C155 76.4(7) yes
C137 C136 C159 98.4(6) yes
C141 C136 C155 54.7(6) yes
C141 C136 C159 78.4(5) yes
C155 C136 C159 117.4(7) yes
C136 C137 C138 120.012 yes
C136 C137 C154 11.7(5) yes
C136 C137 C155 41.3(5) yes
C138 C137 C154 120.7(6) yes
C138 C137 C155 84.7(6) yes
C154 C137 C155 49.7(5) yes
C137 C138 C139 120.484 yes
C137 C138 C155 50.3(5) yes
C137 C138 C156 92.6(6) yes
C137 C138 C157 100.5(5) yes
C139 C138 C155 73.2(5) yes
C139 C138 C156 28.4(5) yes
C139 C138 C157 40.8(4) yes
C155 C138 C156 45.0(5) yes
C155 C138 C157 75.3(4) yes
C156 C138 C157 44.6(5) yes
C138 C139 C140 119.485 yes
C138 C139 C156 79.9(9) yes
C138 C139 C157 94.6(6) yes
C140 C139 C156 41.4(9) yes
C140 C139 C157 69.5(6) yes
C156 C139 C157 82.4(10) yes
C139 C140 C141 120.083 yes
C139 C140 C155 82.4(5) yes
C139 C140 C156 28.1(6) yes
C139 C140 C157 52.5(5) yes
C141 C140 C155 42.2(5) yes
C141 C140 C156 93.2(7) yes
C141 C140 C157 103.1(6) yes
C155 C140 C156 54.2(7) yes
C155 C140 C157 95.7(6) yes
C156 C140 C157 62.7(7) yes
C136 C141 C140 120.411 yes
C136 C141 C154 20.0(5) yes
C136 C141 C155 46.6(6) yes
C136 C141 C156 86.8(5) yes
C140 C141 C154 132.0(6) yes
C140 C141 C155 83.6(7) yes
C140 C141 C156 33.9(4) yes
C154 C141 C155 66.6(7) yes
C154 C141 C156 101.1(6) yes
C155 C141 C156 52.5(6) yes
C50 C148 C130 97.9(10) yes
C50 C148 C135 161.0(8) yes
C50 C148 C149 116.1(7) yes
C50 C148 C153 124.1(7) yes
C130 C148 C135 100.0(11) yes
C130 C148 C149 19.1(8) yes
C130 C148 C153 137.5(11) yes
C135 C148 C149 81.2(7) yes
C135 C148 C153 39.6(5) yes
C149 C148 C153 119.787 yes
C130 C149 C131 120.0(11) yes
C130 C149 C132 160.1(10) yes
C130 C149 C135 57.2(7) yes
C130 C149 C148 14.7(6) yes
C130 C149 C150 133.8(9) yes
C131 C149 C132 59.0(8) yes
C131 C149 C135 160.2(10) yes
C131 C149 C148 134.2(9) yes
C131 C149 C150 98.2(10) yes
C132 C149 C135 116.0(6) yes
C132 C149 C148 154.2(7) yes
C132 C149 C150 39.5(5) yes
C135 C149 C148 42.7(5) yes
C135 C149 C150 77.8(5) yes
C148 C149 C150 120.080 yes
C131 C150 C132 55.0(6) yes
C131 C150 C133 151.2(10) yes
C131 C150 C134 128.8(6) yes
C131 C150 C135 83.2(5) yes
C131 C150 C149 27.4(5) yes
C131 C150 C151 143.4(7) yes
C132 C150 C133 98.6(9) yes
C132 C150 C134 165.0(8) yes
C132 C150 C135 137.1(8) yes
C132 C150 C149 82.2(7) yes
C132 C150 C151 150.3(8) yes
C133 C150 C134 73.6(8) yes
C133 C150 C135 119.2(9) yes
C133 C150 C149 170.5(11) yes
C133 C150 C151 56.1(8) yes
C134 C150 C135 46.2(4) yes
C134 C150 C149 103.4(6) yes
C134 C150 C151 17.9(5) yes
C135 C150 C149 57.2(5) yes
C135 C150 C151 63.2(5) yes
C149 C150 C151 120.110 yes
C133 C151 C135 107.5(6) yes
C133 C151 C150 34.4(5) yes
C133 C151 C152 153.2(8) yes
C135 C151 C150 73.1(5) yes
C135 C151 C152 47.1(5) yes
C150 C151 C152 119.832 yes
C134 C152 C135 68.8(6) yes
C134 C152 C151 15.5(5) yes
C134 C152 C153 106.7(7) yes
C135 C152 C151 82.8(6) yes
C135 C152 C153 38.0(5) yes
C151 C152 C153 120.093 yes
C130 C153 C135 43.0(6) yes
C130 C153 C148 13.0(4) yes
C130 C153 C152 107.2(6) yes
C135 C153 C148 54.7(7) yes
C135 C153 C152 66.9(7) yes
C148 C153 C152 120.098 yes
C69 C154 C137 112.5(6) yes
C69 C154 C141 129.2(7) yes
C69 C154 C155 123.3(8) yes
C69 C154 C159 116.8(7) yes
C137 C154 C141 100.9(6) yes
C137 C154 C155 56.7(5) yes
C137 C154 C159 98.2(7) yes
C141 C154 C155 50.1(5) yes
C141 C154 C159 93.8(7) yes
C155 C154 C159 119.713 yes
C136 C155 C137 62.3(7) yes
C136 C155 C138 102.4(8) yes
C136 C155 C140 121.7(8) yes
C136 C155 C141 78.6(8) yes
C136 C155 C154 15.5(6) yes
C136 C155 C156 127.0(9) yes
C137 C155 C138 45.1(4) yes
C137 C155 C140 118.6(7) yes
C137 C155 C141 126.6(8) yes
C137 C155 C154 73.6(6) yes
C137 C155 C156 89.7(7) yes
C138 C155 C140 80.9(5) yes
C138 C155 C141 122.6(7) yes
C138 C155 C154 108.1(7) yes
C138 C155 C156 47.1(5) yes
C140 C155 C141 54.2(6) yes
C140 C155 C154 107.6(6) yes
C140 C155 C156 34.7(5) yes
C141 C155 C154 63.3(7) yes
C141 C155 C156 86.1(7) yes
C154 C155 C156 120.125 yes
C138 C156 C139 71.7(9) yes
C138 C156 C140 164.3(10) yes
C138 C156 C141 120.1(6) yes
C138 C156 C155 87.9(7) yes
C138 C156 C157 88.5(7) yes
C139 C156 C140 110.5(12) yes
C139 C156 C141 158.3(12) yes
C139 C156 C155 158.5(12) yes
C139 C156 C157 67.8(10) yes
C140 C156 C141 52.9(6) yes
C140 C156 C155 91.0(8) yes
C140 C156 C157 78.5(8) yes
C141 C156 C155 41.4(5) yes
C141 C156 C157 93.3(6) yes
C155 C156 C157 120.146 yes
C138 C157 C139 44.6(5) yes
C138 C157 C140 85.3(5) yes
C138 C157 C156 46.9(5) yes
C138 C157 C158 107.7(6) yes
C139 C157 C140 58.0(6) yes
C139 C157 C156 29.8(5) yes
C139 C157 C158 146.1(8) yes
C140 C157 C156 38.8(5) yes
C140 C157 C158 109.4(7) yes
C156 C157 C158 119.745 yes
C157 C158 C159 120.094 yes
C136 C159 C154 11.9(5) yes
C136 C159 C158 111.0(6) yes
C154 C159 C158 120.177 yes
C31 C173 C33 106.3(10) yes
C31 C173 C34 121.8(5) yes
C31 C173 C38 119.8(6) yes
C31 C173 C174 119.3(5) yes
C31 C173 C178 120.6(5) yes
C33 C173 C34 47.4(12) yes
C33 C173 C38 82.9(12) yes
C33 C173 C174 74.2(12) yes
C33 C173 C178 91.8(13) yes
C34 C173 C38 108.0(6) yes
C34 C173 C174 102.8(5) yes
C34 C173 C178 44.5(5) yes
C38 C173 C174 9.0(5) yes
C38 C173 C178 118.3(6) yes
C174 C173 C178 120.017 yes
C33 C174 C37 112.7(6) yes
C33 C174 C173 21.3(5) yes
C33 C174 C175 115.2(5) yes
C37 C174 C173 122.7(5) yes
C37 C174 C175 13.3(5) yes
C173 C174 C175 119.932 yes
C36 C175 C38 125.4(6) yes
C36 C175 C174 120.1(5) yes
C36 C175 C176 41.6(5) yes
C38 C175 C174 9.0(5) yes
C38 C175 C176 118.0(6) yes
C174 C175 C176 120.018 yes
C35 C176 C36 53.0(6) yes
C35 C176 C37 92.1(5) yes
C35 C176 C175 100.5(5) yes
C35 C176 C177 56.7(4) yes
C36 C176 C37 57.9(7) yes
C36 C176 C175 72.2(7) yes
C36 C176 C177 109.6(7) yes
C37 C176 C175 14.6(5) yes
C37 C176 C177 124.7(5) yes
C175 C176 C177 120.066 yes
C34 C177 C35 52.0(5) yes
C34 C177 C36 79.6(4) yes
C34 C177 C176 101.4(5) yes
C34 C177 C178 40.4(4) yes
C35 C177 C36 44.0(4) yes
C35 C177 C176 72.8(5) yes
C35 C177 C178 92.4(5) yes
C36 C177 C176 28.8(4) yes
C36 C177 C178 111.5(5) yes
C176 C177 C178 119.911 yes
C33 C178 C34 55.8(6) yes
C33 C178 C173 19.8(4) yes
C33 C178 C177 112.6(5) yes
C34 C178 C173 75.5(6) yes
C34 C178 C177 86.6(6) yes
C173 C178 C177 120.056 yes
O179 C180 C181 108.024 yes
C180 C181 C182 107.985 yes
C181 C182 C183 107.995 yes
O179 C183 C182 108.006 yes
N1 C2 H1 126.410 no
C3 C2 H1 126.328 no
N2 C3 H2 125.961 no
C2 C3 H2 126.186 no
N1 C4 H3 107.853 no
C5 C4 H3 106.439 no
C6 C4 H3 107.443 no
C4 C5 H4 109.453 no
C4 C5 H5 108.084 no
C4 C5 H6 110.876 no
H4 C5 H5 109.488 no
H4 C5 H6 109.448 no
H5 C5 H6 109.467 no
C6 C7 H7 120.083 no
C8 C7 H7 119.205 no
C7 C8 H8 119.492 no
C9 C8 H8 119.065 no
C8 C9 H9 120.907 no
C10 C9 H9 120.860 no
C9 C10 H10 119.419 no
C11 C10 H10 120.169 no
C6 C11 H11 120.026 no
C10 C11 H11 119.170 no
N2 C12 H12 107.035 no
C13 C12 H12 107.236 no
C14 C12 H12 107.544 no
C12 C13 H13 110.190 no
C12 C13 H14 109.627 no
C12 C13 H15 108.578 no
H13 C13 H14 109.478 no
H13 C13 H15 109.475 no
H14 C13 H15 109.476 no
C14 C15 H16 119.949 no
C16 C15 H16 119.708 no
C15 C16 H17 119.843 no
C17 C16 H17 118.792 no
C16 C17 H18 121.123 no
C18 C17 H18 119.889 no
C17 C18 H19 117.935 no
C19 C18 H19 120.511 no
C14 C19 H20 120.964 no
C18 C19 H20 119.661 no
N3 C21 H21 126.859 no
C22 C21 H21 126.681 no
N4 C22 H22 126.145 no
C21 C22 H22 126.701 no
N3 C23 H23 107.047 no
C24 C23 H23 107.033 no
C25 C23 H23 107.016 no
C23 C24 H24 109.685 no
C23 C24 H25 109.656 no
C23 C24 H26 109.075 no
H24 C24 H25 109.495 no
H24 C24 H26 109.469 no
H25 C24 H26 109.446 no
C25 C26 H27 120.695 no
C27 C26 H27 118.849 no
C26 C27 H28 119.358 no
C28 C27 H28 119.707 no
C27 C28 H29 119.422 no
C29 C28 H29 120.171 no
C28 C29 H30 120.396 no
C30 C29 H30 119.801 no
C25 C30 H31 120.079 no
C29 C30 H31 119.070 no
N4 C31 H32 107.225 no
C32 C31 H32 106.564 no
C33 C31 H32 109.243 no
C173 C31 H32 108.057 no
C31 C32 H33 109.372 no
C31 C32 H34 109.645 no
C31 C32 H35 109.380 no
H33 C32 H34 109.467 no
H33 C32 H35 109.485 no
H34 C32 H35 109.477 no
N5 C40 H64 126.683 no
C41 C40 H64 127.050 no
N6 C41 H65 126.305 no
C40 C41 H65 125.689 no
N5 C42 H36 106.904 no
C43 C42 H36 107.522 no
C44 C42 H36 108.143 no
C42 C43 H37 110.073 no
C42 C43 H38 109.450 no
C42 C43 H39 108.884 no
H37 C43 H38 109.453 no
H37 C43 H39 109.487 no
H38 C43 H39 109.478 no
C44 C45 H40 119.537 no
C46 C45 H40 119.212 no
C45 C46 H41 119.958 no
C47 C46 H41 120.371 no
C46 C47 H42 119.882 no
C48 C47 H42 120.177 no
C47 C48 H43 119.818 no
C49 C48 H43 120.676 no
C44 C49 H44 119.424 no
C48 C49 H44 119.264 no
N6 C50 H45 107.779 no
C51 C50 H45 108.367 no
C130 C50 H45 112.918 no
C148 C50 H45 98.265 no
C50 C51 H46 109.767 no
C50 C51 H47 109.070 no
C50 C51 H48 109.593 no
H46 C51 H47 109.491 no
H46 C51 H48 109.457 no
H47 C51 H48 109.448 no
N7 C59 H49 126.534 no
C60 C59 H49 126.852 no
N8 C60 H50 125.881 no
C59 C60 H50 125.946 no
N8 C61 H51 107.374 no
C62 C61 H51 107.810 no
C63 C61 H51 107.125 no
C61 C62 H52 109.348 no
C61 C62 H53 109.985 no
C61 C62 H54 109.068 no
H52 C62 H53 109.462 no
H52 C62 H54 109.483 no
H53 C62 H54 109.480 no
C63 C64 H55 119.258 no
C65 C64 H55 118.635 no
C64 C65 H56 120.036 no
C66 C65 H56 119.594 no
C65 C66 H57 119.926 no
C67 C66 H57 120.930 no
C66 C67 H58 119.901 no
C68 C67 H58 119.866 no
C63 C68 H59 119.875 no
C67 C68 H59 120.152 no
N7 C69 H60 108.004 no
C70 C69 H60 108.312 no
C136 C69 H60 112.683 no
C154 C69 H60 96.195 no
C69 C70 H61 109.621 no
C69 C70 H62 109.599 no
C69 C70 H63 109.197 no
H61 C70 H62 109.473 no
H61 C70 H63 109.461 no
H62 C70 H63 109.476 no

loop_
_geom_bond_atom_site_label_1
_geom_bond_atom_site_label_2
_geom_bond_distance
_geom_bond_publ_flag
Fe1 Cl1 2.2812(12) yes
Fe1 Cl2 2.3073(12) yes
Fe1 C1 2.148(4) yes
Fe1 C20 2.124(4) yes
Fe2 Cl3 2.2911(12) yes
Fe2 Cl4 2.2676(14) yes
Fe2 C39 2.127(4) yes
Fe2 C58 2.110(4) yes
O179 C180 1.546 yes
O179 C183 1.547 yes
N1 C1 1.364(5) yes
N1 C2 1.380(6) yes
N1 C4 1.459(6) yes
N2 C1 1.373(5) yes
N2 C3 1.386(5) yes
N2 C12 1.475(6) yes
N3 C20 1.354(5) yes
N3 C21 1.397(5) yes
N3 C23 1.473(6) yes
N4 C20 1.366(5) yes
N4 C22 1.385(5) yes
N4 C31 1.480(6) yes
N5 C39 1.355(5) yes
N5 C40 1.390(6) yes
N5 C42 1.468(5) yes
N6 C39 1.364(6) yes
N6 C41 1.373(6) yes
N6 C50 1.463(6) yes
N7 C58 1.371(6) yes
N7 C59 1.368(6) yes
N7 C69 1.468(6) yes
N8 C58 1.369(5) yes
N8 C60 1.371(6) yes
N8 C61 1.476(6) yes
C2 C3 1.326(6) yes
C4 C5 1.532(6) yes
C4 C6 1.528(6) yes
C6 C7 1.371(7) yes
C6 C11 1.373(7) yes
C7 C8 1.374(8) yes
C8 C9 1.365(9) yes
C9 C10 1.379(9) yes
C10 C11 1.386(8) yes
C12 C13 1.499(6) yes
C12 C14 1.534(7) yes
C14 C15 1.374(7) yes
C14 C19 1.383(8) yes
C15 C16 1.402(8) yes
C16 C17 1.326(9) yes
C17 C18 1.369(11) yes
C18 C19 1.389(9) yes
C21 C22 1.335(6) yes
C23 C24 1.528(6) yes
C23 C25 1.508(7) yes
C25 C26 1.391(7) yes
C25 C30 1.392(7) yes
C26 C27 1.400(7) yes
C27 C28 1.350(9) yes
C28 C29 1.365(9) yes
C29 C30 1.407(8) yes
C31 C32 1.532(7) yes
C31 C33 1.674(8) yes
C31 C173 1.458(6) yes
C33 C34 1.275 yes
C33 C38 1.417 yes
C33 C173 0.509(11) yes
C33 C174 1.349(10) yes
C33 C178 1.502(11) yes
C34 C35 1.442 yes
C34 C173 1.563(10) yes
C34 C177 1.743(10) yes
C34 C178 1.132(11) yes
C35 C36 1.379 yes
C35 C176 1.727(10) yes
C35 C177 1.511(11) yes
C36 C37 1.269 yes
C36 C175 1.454(10) yes
C36 C176 1.015(11) yes
C36 C177 1.983(10) yes
C37 C38 1.598 yes
C37 C174 1.548(11) yes
C37 C176 1.473(10) yes
C38 C173 1.387(10) yes
C38 C175 1.398(12) yes
C40 C41 1.326(8) yes
C42 C43 1.524(7) yes
C42 C44 1.525(6) yes
C44 C45 1.382(7) yes
C44 C49 1.372(6) yes
C45 C46 1.361(8) yes
C46 C47 1.390(8) yes
C47 C48 1.367(8) yes
C48 C49 1.380(7) yes
C50 C51 1.534(9) yes
C50 C130 1.624(9) yes
C50 C148 1.408(9) yes
C59 C60 1.323(8) yes
C61 C62 1.546(7) yes
C61 C63 1.522(7) yes
C63 C64 1.371(7) yes
C63 C68 1.388(7) yes
C64 C65 1.342(8) yes
C65 C66 1.401(9) yes
C66 C67 1.349(9) yes
C67 C68 1.407(8) yes
C69 C70 1.524(7) yes
C69 C136 1.618(8) yes
C69 C154 1.461(9) yes
C130 C131 1.402 yes
C130 C135 1.405 yes
C130 C148 0.639(11) yes
C130 C149 0.824(11) yes
C130 C153 1.920(11) yes
C131 C132 1.402 yes
C131 C149 0.795(10) yes
C131 C150 1.710(10) yes
C132 C133 1.405 yes
C132 C149 1.635(11) yes
C132 C150 1.049(10) yes
C133 C134 1.402 yes
C133 C150 0.790(10) yes
C133 C151 1.161(10) yes
C134 C135 1.402 yes
C134 C150 1.402(10) yes
C134 C152 1.128(11) yes
C135 C148 1.145(10) yes
C135 C149 1.668(10) yes
C135 C150 1.941(10) yes
C135 C151 1.811(10) yes
C135 C152 1.336(10) yes
C135 C153 0.896(10) yes
C136 C137 1.402 yes
C136 C141 1.410 yes
C136 C155 1.046(11) yes
C136 C159 1.765(12) yes
C137 C138 1.417 yes
C137 C154 1.767(12) yes
C137 C155 1.539(11) yes
C138 C139 1.409 yes
C138 C155 1.993(11) yes
C138 C156 1.461(11) yes
C138 C157 2.001(12) yes
C139 C140 1.402 yes
C139 C156 0.706(11) yes
C139 C157 1.313(12) yes
C140 C141 1.417 yes
C140 C155 1.737(11) yes
C140 C156 0.990(11) yes
C140 C157 1.549(11) yes
C141 C154 1.367(10) yes
C141 C155 1.175(10) yes
C141 C156 1.773(11) yes
C148 C149 1.401 yes
C148 C153 1.400 yes
C149 C150 1.405 yes
C150 C151 1.399 yes
C151 C152 1.401 yes
C152 C153 1.405 yes
C154 C155 1.404 yes
C154 C159 1.406 yes
C155 C156 1.410 yes
C156 C157 1.406 yes
C157 C158 1.405 yes
C158 C159 1.409 yes
C173 C174 1.396 yes
C173 C178 1.397 yes
C174 C175 1.396 yes
C175 C176 1.397 yes
C176 C177 1.396 yes
C177 C178 1.395 yes
C180 C181 1.547 yes
C181 C182 1.547 yes
C182 C183 1.547 yes
C2 H1 0.950 no
C3 H2 0.950 no
C4 H3 1.000 no
C5 H4 0.980 no
C5 H5 0.980 no
C5 H6 0.980 no
C7 H7 0.950 no
C8 H8 0.950 no
C9 H9 0.950 no
C10 H10 0.950 no
C11 H11 0.950 no
C12 H12 1.000 no
C13 H13 0.980 no
C13 H14 0.980 no
C13 H15 0.980 no
C15 H16 0.930 no
C16 H17 0.930 no
C17 H18 0.930 no
C18 H19 0.930 no
C19 H20 0.930 no
C21 H21 0.950 no
C22 H22 0.950 no
C23 H23 1.000 no
C24 H24 0.980 no
C24 H25 0.980 no
C24 H26 0.980 no
C26 H27 0.950 no
C27 H28 0.950 no
C28 H29 0.950 no
C29 H30 0.950 no
C30 H31 0.950 no
C31 H32 1.000 no
C32 H33 0.980 no
C32 H34 0.980 no
C32 H35 0.980 no
C40 H64 0.950 no
C41 H65 0.950 no
C42 H36 1.000 no
C43 H37 0.980 no
C43 H38 0.980 no
C43 H39 0.980 no
C45 H40 0.950 no
C46 H41 0.950 no
C47 H42 0.950 no
C48 H43 0.950 no
C49 H44 0.950 no
C50 H45 1.000 no
C51 H46 0.980 no
C51 H47 0.980 no
C51 H48 0.980 no
C59 H49 0.950 no
C60 H50 0.950 no
C61 H51 1.000 no
C62 H52 0.980 no
C62 H53 0.980 no
C62 H54 0.980 no
C64 H55 0.950 no
C65 H56 0.950 no
C66 H57 0.950 no
C67 H58 0.950 no
C68 H59 0.950 no
C69 H60 1.000 no
C70 H61 0.980 no
C70 H62 0.980 no
C70 H63 0.980 no

loop_
_geom_contact_atom_site_label_1
_geom_contact_atom_site_label_2
_geom_contact_distance
_geom_contact_publ_flag
_geom_contact_site_symmetry_2
Fe1 C12 3.495(5) no .
Fe1 C23 3.447(4) no .
Fe2 C42 3.492(4) no .
Fe2 C50 3.587(5) no .
Fe2 C61 3.458(5) no .
Cl3 C69 3.562(5) no .
Cl3 C159 3.483(8) no .
Cl4 C64 3.458(6) no .
N1 C7 3.529(6) no .
N1 C11 3.073(6) no .
N1 C12 3.597(6) no .
N2 C4 3.579(6) no .
N2 C15 3.200(6) no .
N2 C19 3.333(7) no .
N3 C26 3.197(6) no .
N3 C30 3.314(6) no .
N3 C31 3.568(6) no .
N4 C23 3.571(6) no .
N4 C34 3.012(8) no .
N4 C38 3.536(10) no .
N4 C174 3.461(7) no .
N4 C178 3.257(6) no .
N5 C45 3.144(6) no .
N5 C49 3.325(6) no .
N5 C50 3.561(6) no .
N6 C42 3.566(6) no .
N6 C131 2.824(8) no .
N6 C149 2.897(8) no .
N7 C61 3.573(6) no .
N7 C137 2.864(8) no .
N7 C155 3.315(10) no .
N7 C159 3.376(9) no .
N8 C64 3.560(7) no .
N8 C68 3.099(7) no .
N8 C69 3.572(6) no .
C1 C6 3.401(6) no .
C1 C13 3.407(6) no .
C2 C5 2.981(6) no .
C2 C6 3.267(7) no .
C2 C11 3.311(7) no .
C3 C4 3.587(7) no .
C3 C13 3.242(7) no .
C3 C14 2.968(7) no .
C3 C19 3.385(7) no .
C5 C7 3.546(7) no .
C5 C11 3.152(7) no .
C6 C9 2.786(8) no .
C7 C10 2.734(8) no .
C7 C23 3.579(7) no .
C8 C11 2.726(8) no .
C13 C19 2.993(8) no .
C13 C34 3.588(11) no .
C14 C17 2.785(8) no .
C15 C18 2.718(9) no .
C15 C37 3.373(10) no .
C16 C19 2.740(9) no .
C20 C24 3.527(6) no .
C20 C25 3.469(6) no .
C20 C32 3.494(6) no .
C20 C33 3.463(8) no .
C20 C173 3.582(6) no .
C21 C24 3.129(6) no .
C21 C25 3.060(7) no .
C21 C30 3.431(7) no .
C22 C32 2.979(7) no .
C22 C33 3.158(9) no .
C22 C34 3.184(9) no .
C22 C173 3.258(7) no .
C22 C178 3.464(7) no .
C24 C30 3.025(7) no .
C25 C28 2.799(8) no .
C26 C29 2.759(7) no .
C27 C30 2.747(8) no .
C32 C34 3.491(10) no .
C32 C38 3.528(11) no .
C32 C178 2.881(8) no .
C33 C36 2.7527 no .
C33 C176 2.714(8) no .
C34 C37 2.6853 no .
C34 C175 2.667(9) no .
C35 C38 2.9015 no .
C35 C174 2.820(9) no .
C36 C173 2.999(8) no .
C37 C178 2.951(10) no .
C38 C177 2.762(10) no .
C39 C43 3.532(7) no .
C39 C44 3.473(6) no .
C39 C51 3.586(8) no .
C39 C130 3.421(8) no .
C39 C148 3.536(8) no .
C40 C43 3.131(8) no .
C40 C44 3.007(7) no .
C40 C49 3.405(7) no .
C40 C50 3.597(7) no .
C41 C42 3.580(7) no .
C41 C51 3.018(9) no .
C41 C130 3.056(9) no .
C41 C131 3.008(9) no .
C41 C148 3.361(9) no .
C41 C149 3.257(9) no .
C43 C49 3.005(7) no .
C43 C137 3.564(9) no .
C44 C47 2.766(7) no .
C45 C48 2.746(7) no .
C46 C49 2.740(8) no .
C51 C135 3.168(9) no .
C51 C149 3.324(11) no .
C51 C153 3.043(10) no .
C58 C63 3.468(6) no .
C58 C70 3.491(7) no .
C58 C154 3.554(9) no .
C59 C70 3.063(7) no .
C59 C136 2.991(9) no .
C59 C137 2.969(9) no .
C59 C154 3.231(10) no .
C59 C155 3.510(11) no .
C60 C62 3.036(8) no .
C60 C63 3.245(8) no .
C60 C68 3.276(8) no .
C60 C69 3.570(7) no .
C62 C64 3.536(8) no .
C62 C68 3.195(8) no .
C62 C131 3.572(9) no .
C63 C66 2.780(8) no .
C64 C67 2.736(8) no .
C65 C68 2.740(8) no .
C70 C141 3.009(9) no .
C70 C155 3.113(11) no .
C130 C133 2.8061 no .
C131 C152 3.495(9) no .
C132 C152 3.417(10) no .
C133 C148 3.111(10) no .
C133 C153 3.222(10) no .
C136 C139 2.8338 no .
C136 C157 2.787(10) no .
C137 C158 2.788(11) no .
C138 C159 3.086(11) no .
C139 C154 3.066(10) no .
C139 C159 3.254(10) no .
C140 C159 2.802(10) no .
C141 C158 2.423(10) no .
C154 C157 2.8206 no .
C155 C158 2.8106 no .
C156 C159 2.8088 no .
C173 C176 2.7912 no .
C174 C177 2.7944 no .
C175 C178 2.7915 no .
Cl1 C40 3.551(5) no 4_565
Cl1 C41 3.552(5) no 4_565
Cl3 C60 3.441(5) no 1_655
O179 C181 3.3644 no 2_455
O179 C182 2.7155 no 2_455
C2 C48 3.589(7) no 4_565
C3 C32 3.594(7) no 1_455
C8 C151 3.587(10) no 3_555
C24 C32 3.552(7) no 1_455
C28 C133 3.575(9) no 3_555
C28 C151 3.501(10) no 3_555
C29 C151 3.510(10) no 3_555
C32 C3 3.594(7) no 1_655
C32 C24 3.552(7) no 1_655
C34 C65 3.594(10) no 1_655
C34 C66 3.468(10) no 1_655
C35 C65 3.510(10) no 1_655
C35 C66 3.318(10) no 1_655
C35 C158 3.588(12) no 3_645
C36 C47 3.435(9) no 3_645
C40 Cl1 3.551(5) no 4_564
C41 Cl1 3.552(5) no 4_564
C47 C36 3.435(9) no 3_655
C48 C2 3.589(7) no 4_564
C60 Cl3 3.441(5) no 1_455
C65 C34 3.594(10) no 1_455
C65 C35 3.510(10) no 1_455
C66 C34 3.468(10) no 1_455
C66 C35 3.318(10) no 1_455
C132 C183 2.98(3) no 1_455
C133 C28 3.575(9) no 3_545
C133 C183 3.44(3) no 1_455
C139 C177 3.549(9) no 3_655
C140 C152 2.948(10) no 3_555
C140 C153 2.846(10) no 3_555
C141 C152 2.834(10) no 3_555
C141 C153 3.206(10) no 3_555
C151 C8 3.587(10) no 3_545
C151 C28 3.501(10) no 3_545
C151 C29 3.510(10) no 3_545
C152 C140 2.948(10) no 3_545
C152 C141 2.834(10) no 3_545
C153 C140 2.846(10) no 3_545
C153 C141 3.206(10) no 3_545
C157 C176 3.228(11) no 3_655
C157 C177 2.561(11) no 3_655
C157 C178 3.487(10) no 3_655
C158 C35 3.588(12) no 3_655
C158 C176 3.002(10) no 3_655
C158 C177 2.760(10) no 3_655
C176 C157 3.228(11) no 3_645
C176 C158 3.002(10) no 3_645
C177 C139 3.549(9) no 3_645
C177 C157 2.561(11) no 3_645
C177 C158 2.760(10) no 3_645
C178 C157 3.487(10) no 3_645
C180 C182 2.7109 no 2_455
C181 O179 3.3644 no 2_555
C182 O179 2.7155 no 2_555
C182 C180 2.7109 no 2_555
C183 C132 2.98(3) no 1_655
C183 C133 3.44(3) no 1_655
Fe1 H3 3.0597 no .
Fe1 H12 2.8830 no .
Fe1 H23 2.8120 no .
Fe1 H32 3.0568 no .
Fe2 H36 2.8620 no .
Fe2 H45 3.0009 no .
Fe2 H51 2.8334 no .
Fe2 H60 3.0170 no .
Cl1 H3 2.8079 no .
Cl1 H7 2.8260 no .
Cl1 H23 3.0009 no .
Cl1 H27 2.8294 no .
Cl2 H12 3.1914 no .
Cl2 H16 3.1698 no .
Cl2 H32 2.8422 no .
Cl3 H36 3.1138 no .
Cl3 H40 2.7950 no .
Cl3 H60 2.5845 no .
Cl4 H45 2.8127 no .
Cl4 H51 3.3829 no .
Cl4 H55 2.9287 no .
N1 H2 3.1017 no .
N1 H4 2.6503 no .
N1 H5 2.6630 no .
N1 H6 3.3121 no .
N1 H11 2.9510 no .
N1 H24 3.4528 no .
N2 H1 3.1141 no .
N2 H13 2.6401 no .
N2 H14 2.6747 no .
N2 H15 3.2843 no .
N2 H16 3.2254 no .
N2 H20 3.4529 no .
N2 H24 3.4240 no .
N3 H13 2.9129 no .
N3 H22 3.1138 no .
N3 H24 2.6596 no .
N3 H25 2.6675 no .
N3 H26 3.2992 no .
N3 H27 3.2559 no .
N3 H31 3.4283 no .
N4 H12 3.2276 no .
N4 H13 3.1130 no .
N4 H21 3.1128 no .
N4 H33 2.6777 no .
N4 H34 3.2788 no .
N4 H35 2.5591 no .
N5 H37 2.6432 no .
N5 H38 2.6616 no .
N5 H39 3.2866 no .
N5 H40 3.1440 no .
N5 H44 3.4450 no .
N5 H51 3.4529 no .
N5 H52 3.5779 no .
N5 H65 3.0963 no .
N6 H46 2.6224 no .
N6 H47 2.6762 no .
N6 H48 3.2923 no .
N6 H51 3.2028 no .
N6 H64 3.1072 no .
N7 H36 3.3378 no .
N7 H37 3.4715 no .
N7 H50 3.0802 no .
N7 H61 2.6543 no .
N7 H62 2.6322 no .
N7 H63 3.2856 no .
N8 H37 3.0551 no .
N8 H49 3.1042 no .
N8 H52 2.6673 no .
N8 H53 2.6716 no .
N8 H54 3.3078 no .
N8 H59 2.9439 no .
C1 H1 3.1715 no .
C1 H2 3.1704 no .
C1 H3 2.5681 no .
C1 H12 2.5840 no .
C1 H13 3.2415 no .
C1 H23 3.2513 no .
C1 H24 3.1977 no .
C2 H3 3.2807 no .
C2 H4 3.1269 no .
C2 H5 2.7180 no .
C2 H11 2.7996 no .
C3 H12 3.2945 no .
C3 H13 3.5288 no .
C3 H14 3.0325 no .
C3 H20 3.3853 no .
C4 H1 2.8106 no .
C4 H7 2.6553 no .
C4 H11 2.6948 no .
C5 H1 2.8750 no .
C5 H11 3.0347 no .
C6 H1 3.3948 no .
C6 H4 3.3728 no .
C6 H5 2.7403 no .
C6 H6 2.7211 no .
C6 H8 3.2376 no .
C6 H10 3.2537 no .
C6 H23 3.2644 no .
C6 H24 3.5568 no .
C6 H26 3.3265 no .
C7 H3 2.5208 no .
C7 H6 3.4563 no .
C7 H9 3.2483 no .
C7 H11 3.2197 no .
C7 H23 2.8326 no .
C7 H26 3.1816 no .
C8 H10 3.2135 no .
C8 H23 3.3979 no .
C8 H26 3.0233 no .
C9 H7 3.2365 no .
C9 H11 3.2500 no .
C9 H26 2.9938 no .
C10 H8 3.2130 no .
C10 H26 3.1373 no .
C11 H1 3.1523 no .
C11 H3 3.3170 no .
C11 H5 2.9040 no .
C11 H6 3.3924 no .
C11 H7 3.2204 no .
C11 H9 3.2611 no .
C11 H26 3.2896 no .
C12 H2 2.8220 no .
C12 H16 2.6415 no .
C12 H20 2.7305 no .
C13 H2 3.3633 no .
C13 H20 2.7102 no .
C13 H24 3.5004 no .
C14 H2 2.8707 no .
C14 H13 3.3940 no .
C14 H14 2.7689 no .
C14 H15 2.7420 no .
C14 H17 3.2430 no .
C14 H19 3.2358 no .
C15 H12 2.5809 no .
C15 H18 3.2257 no .
C15 H20 3.2171 no .
C16 H19 3.1492 no .
C17 H16 3.2063 no .
C17 H20 3.2379 no .
C18 H17 3.1611 no .
C19 H2 2.8873 no .
C19 H12 3.2931 no .
C19 H14 2.7803 no .
C19 H15 3.0744 no .
C19 H16 3.2122 no .
C19 H18 3.2421 no .
C20 H12 3.0616 no .
C20 H13 2.9369 no .
C20 H21 3.1841 no .
C20 H22 3.1803 no .
C20 H23 2.5386 no .
C20 H24 3.4444 no .
C20 H27 3.5727 no .
C20 H32 2.5391 no .
C20 H35 3.3460 no .
C21 H13 3.1044 no .
C21 H23 3.3090 no .
C21 H24 3.3982 no .
C21 H25 2.8673 no .
C21 H31 3.3478 no .
C22 H13 3.2394 no .
C22 H32 3.3018 no .
C22 H33 2.7644 no .
C22 H35 3.0812 no .
C23 H7 3.5670 no .
C23 H21 2.8272 no .
C23 H27 2.6671 no .
C23 H31 2.7230 no .
C24 H13 3.3837 no .
C24 H21 3.1395 no .
C24 H31 2.7317 no .
C25 H21 3.0971 no .
C25 H24 3.3961 no .
C25 H25 2.8171 no .
C25 H26 2.7555 no .
C25 H28 3.2735 no .
C25 H30 3.2867 no .
C26 H23 2.5646 no .
C26 H29 3.2470 no .
C26 H31 3.2460 no .
C27 H30 3.2131 no .
C28 H27 3.2359 no .
C28 H31 3.2471 no .
C29 H28 3.2107 no .
C30 H21 3.0644 no .
C30 H23 3.2841 no .
C30 H25 2.8531 no .
C30 H26 3.0927 no .
C30 H27 3.2494 no .
C30 H29 3.2598 no .
C31 H12 3.4319 no .
C31 H22 2.8257 no .
C32 H22 2.9800 no .
C33 H12 2.9115 no .
C33 H15 3.1010 no .
C33 H22 3.2110 no .
C33 H33 2.9810 no .
C33 H34 3.1157 no .
C34 H12 3.5332 no .
C34 H15 2.7865 no .
C34 H22 2.9463 no .
C34 H32 3.3893 no .
C34 H33 3.2773 no .
C35 H15 2.9449 no .
C36 H15 3.5369 no .
C37 H12 3.5234 no .
C37 H16 3.3057 no .
C38 H12 3.0782 no .
C38 H16 3.3949 no .
C38 H32 2.4721 no .
C38 H34 3.4579 no .
C39 H36 2.5394 no .
C39 H37 3.4558 no .
C39 H40 3.4410 no .
C39 H45 2.5449 no .
C39 H46 3.5270 no .
C39 H51 2.8149 no .
C39 H64 3.1761 no .
C39 H65 3.1641 no .
C40 H36 3.2927 no .
C40 H37 3.4032 no .
C40 H38 2.8796 no .
C40 H44 3.3647 no .
C41 H45 3.2918 no .
C41 H46 3.1772 no .
C41 H47 2.7830 no .
C42 H40 2.6272 no .
C42 H44 2.7116 no .
C42 H64 2.8070 no .
C43 H44 2.6843 no .
C43 H52 3.3158 no .
C43 H64 3.1395 no .
C44 H37 3.4052 no .
C44 H38 2.7913 no .
C44 H39 2.7637 no .
C44 H41 3.2455 no .
C44 H43 3.2561 no .
C44 H64 3.0248 no .
C45 H36 2.5897 no .
C45 H42 3.2340 no .
C45 H44 3.2255 no .
C46 H43 3.2448 no .
C47 H40 3.2345 no .
C47 H44 3.2262 no .
C48 H41 3.2448 no .
C49 H36 3.2860 no .
C49 H38 2.8120 no .
C49 H39 3.0770 no .
C49 H40 3.2249 no .
C49 H42 3.2337 no .
C49 H64 3.0194 no .
C50 H51 3.5953 no .
C50 H65 2.8136 no .
C51 H65 2.9804 no .
C58 H36 2.9661 no .
C58 H37 3.1372 no .
C58 H49 3.1798 no .
C58 H50 3.1660 no .
C58 H51 2.5445 no .
C58 H52 3.5942 no .
C58 H60 2.5655 no .
C58 H61 3.3892 no .
C59 H60 3.2847 no .
C59 H61 3.3462 no .
C59 H62 2.7801 no .
C60 H37 3.4071 no .
C60 H51 3.2984 no .
C60 H52 3.2421 no .
C60 H53 2.7745 no .
C60 H59 2.7352 no .
C61 H37 3.5624 no .
C61 H50 2.8270 no .
C61 H55 2.6258 no .
C61 H59 2.7232 no .
C62 H37 3.3076 no .
C62 H50 2.9781 no .
C62 H59 3.1207 no .
C63 H50 3.3150 no .
C63 H52 3.3746 no .
C63 H53 2.7898 no .
C63 H54 2.6897 no .
C63 H56 3.2273 no .
C63 H58 3.2753 no .
C64 H51 2.4976 no .
C64 H54 3.4038 no .
C64 H57 3.2313 no .
C64 H59 3.2276 no .
C65 H58 3.2342 no .
C66 H55 3.2317 no .
C66 H59 3.2432 no .
C67 H56 3.2248 no .
C68 H50 3.0274 no .
C68 H51 3.3300 no .
C68 H53 2.9961 no .
C68 H54 3.3978 no .
C68 H55 3.2262 no .
C68 H57 3.2557 no .
C69 H36 3.5546 no .
C69 H49 2.7824 no .
C70 H49 3.0850 no .
C130 H46 3.4941 no .
C130 H47 2.7850 no .
C130 H48 2.9232 no .
C130 H51 3.2638 no .
C130 H55 2.9173 no .
C130 H65 3.0980 no .
C131 H45 3.3692 no .
C131 H51 2.9588 no .
C131 H54 2.9772 no .
C131 H55 3.1094 no .
C131 H65 2.9933 no .
C132 H54 2.9532 no .
C132 H55 3.3458 no .
C133 H55 3.4068 no .
C134 H55 3.2344 no .
C134 H56 3.5328 no .
C135 H45 2.7898 no .
C135 H47 3.3787 no .
C135 H48 2.9664 no .
C135 H55 2.9845 no .
C136 H49 2.9253 no .
C136 H61 3.4538 no .
C136 H62 2.7805 no .
C136 H63 2.7905 no .
C137 H36 3.5529 no .
C137 H37 3.4933 no .
C137 H39 2.8826 no .
C137 H49 2.8549 no .
C137 H60 3.2780 no .
C138 H39 3.3115 no .
C141 H60 2.9203 no .
C141 H62 3.2189 no .
C141 H63 2.7098 no .
C148 H46 3.1940 no .
C148 H47 2.6499 no .
C148 H48 2.4584 no .
C148 H51 3.5545 no .
C148 H55 2.9684 no .
C148 H65 3.4290 no .
C149 H45 3.0188 no .
C149 H47 3.2500 no .
C149 H48 3.5939 no .
C149 H51 3.3436 no .
C149 H55 3.0339 no .
C149 H65 3.1767 no .
C150 H55 3.1854 no .
C151 H55 3.2706 no .
C151 H56 3.3855 no .
C152 H55 3.2059 no .
C152 H56 3.3102 no .
C153 H45 2.4597 no .
C153 H47 3.4844 no .
C153 H48 2.6661 no .
C153 H55 3.0562 no .
C154 H36 3.4878 no .
C154 H49 3.2638 no .
C154 H61 3.3292 no .
C154 H62 2.8687 no .
C154 H63 2.6351 no .
C155 H49 3.1624 no .
C155 H60 3.1800 no .
C155 H62 3.0400 no .
C155 H63 3.1409 no .
C159 H36 2.8757 no .
C159 H40 3.5247 no .
C159 H60 2.2429 no .
C173 H12 3.2945 no .
C173 H22 3.2700 no .
C173 H33 2.6482 no .
C173 H34 2.6430 no .
C173 H35 3.2855 no .
C174 H12 2.8764 no .
C174 H16 3.2483 no .
C174 H32 2.4839 no .
C174 H34 3.5850 no .
C175 H16 3.4903 no .
C178 H22 3.0864 no .
C178 H32 3.2650 no .
C178 H33 2.5941 no .
C178 H34 3.0648 no .
H1 H2 2.4497 no .
H1 H4 3.1180 no .
H1 H5 2.3142 no .
H1 H11 2.4296 no .
H2 H14 2.9282 no .
H2 H20 2.7953 no .
H3 H4 2.3382 no .
H3 H5 2.8402 no .
H3 H6 2.3654 no .
H3 H7 2.2922 no .
H3 H23 3.4168 no .
H5 H11 2.5231 no .
H6 H7 3.5650 no .
H6 H11 3.4428 no .
H7 H8 2.3057 no .
H7 H23 2.6992 no .
H7 H27 3.2447 no .
H8 H9 2.3147 no .
H8 H26 3.4960 no .
H9 H10 2.3331 no .
H9 H26 3.4146 no .
H10 H11 2.3264 no .
H12 H13 2.3259 no .
H12 H14 2.8353 no .
H12 H15 2.3121 no .
H12 H16 2.3873 no .
H12 H20 3.5836 no .
H12 H32 3.3065 no .
H13 H21 3.5946 no .
H13 H24 2.7240 no .
H13 H25 3.4490 no .
H14 H20 2.2353 no .
H14 H24 3.5806 no .
H15 H20 2.8275 no .
H16 H17 2.3265 no .
H17 H18 2.2557 no .
H18 H19 2.2692 no .
H19 H20 2.3226 no .
H21 H22 2.4702 no .
H21 H24 3.5628 no .
H21 H25 2.6099 no .
H21 H31 2.7928 no .
H22 H33 2.4654 no .
H22 H35 3.2403 no .
H23 H24 2.3278 no .
H23 H25 2.8555 no .
H23 H26 2.3586 no .
H23 H27 2.3906 no .
H23 H31 3.5827 no .
H25 H31 2.2940 no .
H26 H31 2.8325 no .
H27 H28 2.3255 no .
H28 H29 2.2877 no .
H29 H30 2.3230 no .
H30 H31 2.3410 no .
H32 H33 2.8514 no .
H32 H34 2.3286 no .
H32 H35 2.3553 no .
H36 H37 2.3427 no .
H36 H38 2.8550 no .
H36 H39 2.3526 no .
H36 H40 2.3958 no .
H36 H44 3.5638 no .
H36 H60 3.1795 no .
H37 H51 3.5875 no .
H37 H52 2.5010 no .
H37 H64 3.5648 no .
H38 H44 2.2350 no .
H38 H52 3.3822 no .
H38 H64 2.6194 no .
H39 H44 2.7774 no .
H40 H41 2.2988 no .
H41 H42 2.3436 no .
H42 H43 2.3165 no .
H43 H44 2.3288 no .
H44 H64 2.8041 no .
H45 H46 2.3827 no .
H45 H47 2.8670 no .
H45 H48 2.3614 no .
H45 H51 3.5334 no .
H45 H55 3.4425 no .
H46 H65 3.2752 no .
H47 H65 2.4491 no .
H49 H50 2.4506 no .
H49 H61 3.5395 no .
H49 H62 2.5416 no .
H50 H52 3.3169 no .
H50 H53 2.4254 no .
H50 H59 2.2806 no .
H51 H52 2.3491 no .
H51 H53 2.8789 no .
H51 H54 2.3869 no .
H51 H55 2.2502 no .
H53 H59 2.6651 no .
H54 H55 3.5190 no .
H54 H59 3.5067 no .
H55 H56 2.2733 no .
H56 H57 2.3436 no .
H57 H58 2.3108 no .
H58 H59 2.3577 no .
H60 H61 2.3391 no .
H60 H62 2.8637 no .
H60 H63 2.3781 no .
H64 H65 2.4529 no .
Fe1 H64 3.3364 no 4_565
Cl1 H10 3.1548 no 1_655
Cl1 H11 3.3848 no 1_655
Cl1 H64 3.0383 no 4_565
Cl1 H65 3.0112 no 4_565
Cl2 H1 2.8168 no 1_655
Cl2 H11 3.5687 no 1_655
Cl2 H18 2.8968 no 2_556
Cl2 H38 2.9523 no 4_565
Cl2 H44 2.9927 no 4_565
Cl2 H64 3.2130 no 4_565
Cl3 H21 2.8660 no .
Cl3 H25 2.9255 no .
Cl3 H31 2.8154 no .
Cl3 H50 2.6579 no 1_655
Cl3 H59 2.9146 no 1_655
Cl4 H33 2.9852 no 1_455
Cl4 H58 2.8348 no 1_655
O179 H28 3.2732 no 3_645
O179 H47 3.2179 no .
N1 H43 3.5248 no 4_565
N2 H34 3.1921 no 1_455
N2 H43 3.1473 no 4_565
N8 H22 3.5107 no 1_455
C1 H43 3.4965 no 4_565
C2 H32 3.1710 no 1_455
C2 H34 3.1275 no 1_455
C2 H43 3.2482 no 4_565
C3 H32 3.3657 no 1_455
C3 H34 2.7604 no 1_455
C3 H43 2.9872 no 4_565
C4 H64 3.4484 no 4_565
C5 H52 3.3478 no 4_465
C5 H53 3.4550 no 4_465
C5 H54 3.4987 no 4_465
C9 H28 3.5571 no 1_455
C9 H63 3.1035 no .
C10 H27 3.3167 no 1_455
C10 H35 3.4396 no 1_455
C10 H63 3.4256 no .
C11 H35 3.3347 no 1_455
C13 H34 3.2450 no 1_455
C14 H43 3.3591 no 4_565
C15 H43 2.9496 no 4_565
C16 H42 3.2082 no 3_645
C16 H43 3.3997 no 4_565
C17 H16 3.3456 no 2_456
C17 H17 3.5461 no 2_456
C17 H42 2.8170 no 3_645
C18 H16 3.5073 no 2_456
C18 H17 3.1064 no 2_456
C18 H39 3.3811 no 3_545
C18 H42 3.3390 no 3_645
C19 H17 3.4028 no 2_456
C22 H61 3.3594 no 1_655
C24 H34 3.3528 no 1_455
C24 H35 3.0231 no 1_455
C24 H61 3.4801 no .
C24 H63 3.5918 no .
C25 H62 3.4110 no 1_655
C26 H10 3.0100 no 1_655
C26 H62 3.1779 no 1_655
C27 H9 3.4858 no 1_655
C27 H10 3.4763 no 1_655
C27 H62 2.9946 no 1_655
C28 H56 3.3155 no 3_555
C28 H62 3.0762 no 1_655
C29 H49 2.9582 no 1_655
C29 H56 3.1978 no 3_555
C29 H62 3.3161 no 1_655
C30 H49 3.1663 no 1_655
C30 H62 3.4690 no 1_655
C31 H2 3.5719 no 1_655
C32 H2 3.5863 no 1_655
C32 H14 3.4878 no 1_655
C32 H24 2.8865 no 1_655
C32 H61 3.2702 no 1_655
C34 H57 3.4838 no 1_655
C35 H56 3.3399 no 1_655
C35 H57 2.9862 no 1_655
C36 H42 3.5437 no 3_645
C37 H17 3.5095 no 2_556
C38 H2 2.9457 no 1_655
C38 H17 3.4653 no 2_556
C38 H18 3.3949 no 2_556
C40 H3 3.1146 no 4_564
C40 H4 3.1980 no 4_564
C41 H3 3.2020 no 4_564
C41 H4 3.5200 no 4_564
C41 H6 3.4571 no 4_564
C43 H19 3.3406 no 3_555
C43 H41 3.5588 no 1_455
C44 H4 3.3918 no 4_564
C45 H4 3.3276 no 4_564
C45 H50 3.2237 no 1_655
C45 H53 3.5979 no 1_655
C46 H4 3.2521 no 4_564
C46 H50 3.5055 no 1_655
C47 H4 3.2181 no 4_564
C48 H4 3.2788 no 4_564
C49 H4 3.3521 no 4_564
C49 H19 3.4575 no 3_555
C51 H54 3.4941 no 1_655
C58 H22 3.5975 no 1_455
C59 H21 3.1054 no 1_455
C59 H41 3.4946 no 1_455
C60 H21 3.0622 no 1_455
C60 H40 3.2407 no 1_455
C60 H41 3.2339 no 1_455
C62 H4 3.5748 no 4_464
C62 H6 3.1326 no 4_464
C62 H46 3.1042 no 1_455
C63 H22 3.3063 no 1_455
C63 H46 3.4421 no 1_455
C65 H29 3.0458 no 3_545
C65 H30 3.4340 no 3_545
C66 H29 3.0288 no 3_545
C67 H22 3.4672 no 1_455
C67 H45 3.3329 no 1_455
C68 H21 3.4704 no 1_455
C68 H22 3.1935 no 1_455
C68 H45 3.4783 no 1_455
C68 H46 3.2410 no 1_455
C70 H9 3.5131 no .
C70 H10 3.5760 no .
C70 H26 3.3229 no .
C70 H35 3.4757 no 1_455
C133 H8 2.9177 no 3_545
C134 H8 2.8826 no 3_545
C134 H9 3.2491 no 3_545
C135 H9 3.5225 no 3_545
C138 H20 3.1833 no 3_555
C138 H57 3.2783 no 3_455
C139 H20 3.4793 no 3_555
C139 H57 2.9890 no 3_455
C139 H58 3.4895 no 3_455
C140 H57 3.5746 no 3_455
C150 H8 3.2012 no 3_545
C151 H8 2.8144 no 3_545
C151 H9 3.4450 no 3_545
C152 H8 3.5652 no 3_545
C152 H9 3.2357 no 3_545
C152 H63 3.5711 no 3_545
C155 H29 3.4303 no 1_455
C155 H57 3.5301 no 3_455
C156 H57 3.0900 no 3_455
C159 H30 3.5995 no .
C159 H31 3.5368 no .
C173 H2 3.3620 no 1_655
C174 H2 3.1450 no 1_655
C174 H17 3.5964 no 2_556
C174 H18 3.4368 no 2_556
C175 H17 3.2944 no 2_556
C177 H56 3.4161 no 1_655
C180 H27 3.5007 no 3_645
C181 H7 3.3497 no 3_645
C181 H47 3.3045 no 2_555
C181 H65 3.3138 no 2_555
H1 Cl2 2.8168 no 1_455
H1 H18 3.4180 no 2_456
H1 H32 2.7957 no 1_455
H1 H34 3.4468 no 1_455
H1 H42 3.5375 no 4_565
H2 C31 3.5719 no 1_455
H2 C32 3.5863 no 1_455
H2 C38 2.9457 no 1_455
H2 C173 3.3620 no 1_455
H2 C174 3.1450 no 1_455
H2 H17 2.9376 no 2_456
H2 H18 3.4323 no 2_456
H2 H32 3.1907 no 1_455
H2 H34 2.8126 no 1_455
H2 H43 3.2309 no 4_565
H3 C40 3.1146 no 4_565
H3 C41 3.2020 no 4_565
H3 H64 2.6785 no 4_565
H3 H65 2.8634 no 4_565
H4 C40 3.1980 no 4_565
H4 C41 3.5200 no 4_565
H4 C44 3.3918 no 4_565
H4 C45 3.3276 no 4_565
H4 C46 3.2521 no 4_565
H4 C47 3.2181 no 4_565
H4 C48 3.2788 no 4_565
H4 C49 3.3521 no 4_565
H4 C62 3.5748 no 4_465
H4 H52 3.3302 no 4_465
H4 H53 3.1694 no 4_465
H4 H64 3.1070 no 4_565
H5 H52 3.0966 no 4_465
H5 H54 3.5585 no 4_465
H6 C41 3.4571 no 4_565
H6 C62 3.1326 no 4_465
H6 H46 3.3485 no 4_565
H6 H47 3.5497 no 4_565
H6 H52 3.0601 no 4_465
H6 H53 3.0200 no 4_465
H6 H54 2.7905 no 4_465
H6 H65 3.3412 no 4_565
H7 C181 3.3497 no 3_655
H7 H65 3.4057 no 4_565
H8 C133 2.9177 no 3_555
H8 C134 2.8826 no 3_555
H8 C150 3.2012 no 3_555
H8 C151 2.8144 no 3_555
H8 C152 3.5652 no 3_555
H9 C27 3.4858 no 1_455
H9 C70 3.5131 no .
H9 C134 3.2491 no 3_555
H9 C135 3.5225 no 3_555
H9 C151 3.4450 no 3_555
H9 C152 3.2357 no 3_555
H9 H28 2.8287 no 1_455
H9 H63 2.7159 no .
H10 Cl1 3.1548 no 1_455
H10 C26 3.0100 no 1_455
H10 C27 3.4763 no 1_455
H10 C70 3.5760 no .
H10 H27 2.4457 no 1_455
H10 H28 3.2830 no 1_455
H10 H35 3.3467 no 1_455
H10 H61 3.3429 no .
H10 H62 3.4865 no .
H10 H63 3.3090 no .
H11 Cl1 3.3848 no 1_455
H11 Cl2 3.5687 no 1_455
H11 H32 3.0792 no 1_455
H11 H35 3.1819 no 1_455
H13 H34 3.1023 no 1_455
H13 H58 3.5758 no 1_655
H14 C32 3.4878 no 1_455
H14 H33 3.5169 no 1_455
H14 H34 2.6475 no 1_455
H15 H57 3.4271 no 1_655
H15 H58 3.3757 no 1_655
H16 C17 3.3456 no 2_556
H16 C18 3.5073 no 2_556
H16 H18 3.0556 no 2_556
H16 H19 3.2840 no 2_556
H16 H43 2.9444 no 4_565
H16 H44 3.0953 no 4_565
H17 C17 3.5461 no 2_556
H17 C18 3.1064 no 2_556
H17 C19 3.4028 no 2_556
H17 C37 3.5095 no 2_456
H17 C38 3.4653 no 2_456
H17 C174 3.5964 no 2_456
H17 C175 3.2944 no 2_456
H17 H2 2.9376 no 2_556
H17 H19 3.1186 no 2_556
H17 H42 3.4158 no 3_645
H17 H43 3.5586 no 3_645
H18 Cl2 2.8968 no 2_456
H18 C38 3.3949 no 2_456
H18 C174 3.4368 no 2_456
H18 H1 3.4180 no 2_556
H18 H2 3.4323 no 2_556
H18 H16 3.0556 no 2_456
H18 H42 2.7279 no 3_645
H19 C43 3.3406 no 3_545
H19 C49 3.4575 no 3_545
H19 H16 3.2840 no 2_456
H19 H17 3.1186 no 2_456
H19 H38 3.1540 no 3_545
H19 H39 2.6557 no 3_545
H19 H44 2.8946 no 3_545
H20 C138 3.1833 no 3_545
H20 C139 3.4793 no 3_545
H21 Cl3 2.8660 no .
H21 C59 3.1054 no 1_655
H21 C60 3.0622 no 1_655
H21 C68 3.4704 no 1_655
H21 H49 3.1512 no 1_655
H21 H50 3.0357 no 1_655
H21 H59 3.0311 no 1_655
H22 N8 3.5107 no 1_655
H22 C58 3.5975 no 1_655
H22 C63 3.3063 no 1_655
H22 C67 3.4672 no 1_655
H22 C68 3.1935 no 1_655
H22 H59 3.4332 no 1_655
H22 H61 3.4707 no 1_655
H24 C32 2.8865 no 1_455
H24 H33 3.2156 no 1_455
H24 H34 2.5053 no 1_455
H24 H35 2.5237 no 1_455
H25 Cl3 2.9255 no .
H25 H33 3.5699 no 1_455
H25 H34 3.5451 no 1_455
H25 H35 3.1986 no 1_455
H25 H60 3.2011 no .
H25 H61 3.2594 no .
H25 H63 3.4845 no .
H26 C70 3.3229 no .
H26 H35 2.8750 no 1_455
H26 H61 2.9570 no .
H26 H63 2.8316 no .
H27 C10 3.3167 no 1_655
H27 C180 3.5007 no 3_655
H27 H10 2.4457 no 1_655
H28 O179 3.2732 no 3_655
H28 C9 3.5571 no 1_655
H28 H9 2.8287 no 1_655
H28 H10 3.2830 no 1_655
H28 H48 3.0838 no 3_655
H28 H62 3.3472 no 1_655
H29 C65 3.0458 no 3_555
H29 C66 3.0288 no 3_555
H29 C155 3.4303 no 1_655
H29 H48 3.0629 no 3_655
H29 H56 2.8834 no 3_555
H29 H57 2.8655 no 3_555
H29 H62 3.5224 no 1_655
H30 C65 3.4340 no 3_555
H30 C159 3.5995 no .
H30 H49 2.8746 no 1_655
H30 H56 2.6771 no 3_555
H30 H57 3.4237 no 3_555
H31 Cl3 2.8154 no .
H31 C159 3.5368 no .
H31 H49 3.2316 no 1_655
H31 H60 3.1391 no .
H32 C2 3.1710 no 1_655
H32 C3 3.3657 no 1_655
H32 H1 2.7957 no 1_655
H32 H2 3.1907 no 1_655
H32 H11 3.0792 no 1_655
H33 Cl4 2.9852 no 1_655
H33 H14 3.5169 no 1_655
H33 H24 3.2156 no 1_655
H33 H25 3.5699 no 1_655
H33 H61 3.1674 no 1_655
H34 N2 3.1921 no 1_655
H34 C2 3.1275 no 1_655
H34 C3 2.7604 no 1_655
H34 C13 3.2450 no 1_655
H34 C24 3.3528 no 1_655
H34 H1 3.4468 no 1_655
H34 H2 2.8126 no 1_655
H34 H13 3.1023 no 1_655
H34 H14 2.6475 no 1_655
H34 H24 2.5053 no 1_655
H34 H25 3.5451 no 1_655
H35 C10 3.4396 no 1_655
H35 C11 3.3347 no 1_655
H35 C24 3.0231 no 1_655
H35 C70 3.4757 no 1_655
H35 H10 3.3467 no 1_655
H35 H11 3.1819 no 1_655
H35 H24 2.5237 no 1_655
H35 H25 3.1986 no 1_655
H35 H26 2.8750 no 1_655
H35 H61 2.5356 no 1_655
H37 H41 2.9720 no 1_455
H38 Cl2 2.9523 no 4_564
H38 H19 3.1540 no 3_555
H39 C18 3.3811 no 3_555
H39 H19 2.6557 no 3_555
H39 H41 3.3869 no 1_455
H40 C60 3.2407 no 1_655
H40 H50 2.4775 no 1_655
H40 H53 3.2951 no 1_655
H41 C43 3.5588 no 1_655
H41 C59 3.4946 no 1_655
H41 C60 3.2339 no 1_655
H41 H37 2.9720 no 1_655
H41 H39 3.3869 no 1_655
H41 H49 3.5371 no 1_655
H41 H50 3.0687 no 1_655
H41 H53 3.5779 no 1_655
H42 C16 3.2082 no 3_655
H42 C17 2.8170 no 3_655
H42 C18 3.3390 no 3_655
H42 C36 3.5437 no 3_655
H42 H1 3.5375 no 4_564
H42 H17 3.4158 no 3_655
H42 H18 2.7279 no 3_655
H43 N1 3.5248 no 4_564
H43 N2 3.1473 no 4_564
H43 C1 3.4965 no 4_564
H43 C2 3.2482 no 4_564
H43 C3 2.9872 no 4_564
H43 C14 3.3591 no 4_564
H43 C15 2.9496 no 4_564
H43 C16 3.3997 no 4_564
H43 H2 3.2309 no 4_564
H43 H16 2.9444 no 4_564
H43 H17 3.5586 no 3_655
H44 Cl2 2.9927 no 4_564
H44 H16 3.0953 no 4_564
H44 H19 2.8946 no 3_555
H45 C67 3.3329 no 1_655
H45 C68 3.4783 no 1_655
H45 H58 3.0796 no 1_655
H45 H59 3.3536 no 1_655
H46 C62 3.1042 no 1_655
H46 C63 3.4421 no 1_655
H46 C68 3.2410 no 1_655
H46 H6 3.3486 no 4_564
H46 H53 2.8292 no 1_655
H46 H54 2.5582 no 1_655
H46 H59 3.3398 no 1_655
H47 O179 3.2179 no .
H47 C181 3.3045 no 2_455
H47 H6 3.5497 no 4_564
H48 H28 3.0838 no 3_645
H48 H29 3.0630 no 3_645
H49 C29 2.9582 no 1_455
H49 C30 3.1663 no 1_455
H49 H21 3.1512 no 1_455
H49 H30 2.8746 no 1_455
H49 H31 3.2316 no 1_455
H49 H41 3.5371 no 1_455
H50 Cl3 2.6579 no 1_455
H50 C45 3.2237 no 1_455
H50 C46 3.5055 no 1_455
H50 H21 3.0357 no 1_455
H50 H40 2.4775 no 1_455
H50 H41 3.0687 no 1_455
H52 C5 3.3478 no 4_464
H52 H4 3.3302 no 4_464
H52 H5 3.0966 no 4_464
H52 H6 3.0601 no 4_464
H53 C5 3.4550 no 4_464
H53 C45 3.5979 no 1_455
H53 H4 3.1694 no 4_464
H53 H6 3.0200 no 4_464
H53 H40 3.2951 no 1_455
H53 H41 3.5779 no 1_455
H53 H46 2.8292 no 1_455
H54 C5 3.4987 no 4_464
H54 C51 3.4941 no 1_455
H54 H5 3.5585 no 4_464
H54 H6 2.7905 no 4_464
H54 H46 2.5582 no 1_455
H56 C28 3.3155 no 3_545
H56 C29 3.1978 no 3_545
H56 C35 3.3399 no 1_455
H56 C177 3.4161 no 1_455
H56 H29 2.8834 no 3_545
H56 H30 2.6771 no 3_545
H57 C34 3.4838 no 1_455
H57 C35 2.9862 no 1_455
H57 C138 3.2783 no 3_445
H57 C139 2.9890 no 3_445
H57 C140 3.5746 no 3_445
H57 C155 3.5301 no 3_445
H57 C156 3.0900 no 3_445
H57 H15 3.4271 no 1_455
H57 H29 2.8655 no 3_545
H57 H30 3.4237 no 3_545
H58 Cl4 2.8348 no 1_455
H58 C139 3.4895 no 3_445
H58 H13 3.5758 no 1_455
H58 H15 3.3757 no 1_455
H58 H45 3.0796 no 1_455
H59 Cl3 2.9146 no 1_455
H59 H21 3.0311 no 1_455
H59 H22 3.4332 no 1_455
H59 H45 3.3536 no 1_455
H59 H46 3.3398 no 1_455
H60 H25 3.2011 no .
H60 H31 3.1391 no .
H61 C22 3.3594 no 1_455
H61 C24 3.4801 no .
H61 C32 3.2702 no 1_455
H61 H10 3.3429 no .
H61 H22 3.4707 no 1_455
H61 H25 3.2594 no .
H61 H26 2.9570 no .
H61 H33 3.1674 no 1_455
H61 H35 2.5356 no 1_455
H62 C25 3.4110 no 1_455
H62 C26 3.1779 no 1_455
H62 C27 2.9946 no 1_455
H62 C28 3.0762 no 1_455
H62 C29 3.3161 no 1_455
H62 C30 3.4690 no 1_455
H62 H10 3.4865 no .
H62 H28 3.3472 no 1_455
H62 H29 3.5224 no 1_455
H63 C9 3.1035 no .
H63 C10 3.4256 no .
H63 C24 3.5918 no .
H63 C152 3.5711 no 3_555
H63 H9 2.7159 no .
H63 H10 3.3090 no .
H63 H25 3.4845 no .
H63 H26 2.8316 no .
H64 Fe1 3.3364 no 4_564
H64 Cl1 3.0383 no 4_564
H64 Cl2 3.2130 no 4_564
H64 C4 3.4484 no 4_564
H64 H3 2.6785 no 4_564
H64 H4 3.1070 no 4_564
H65 Cl1 3.0112 no 4_564
H65 C181 3.3138 no 2_455
H65 H3 2.8634 no 4_564
H65 H6 3.3412 no 4_564
H65 H7 3.4057 no 4_564

loop_
_geom_torsion_atom_site_label_1
_geom_torsion_atom_site_label_2
_geom_torsion_atom_site_label_3
_geom_torsion_atom_site_label_4
_geom_torsion
_geom_torsion_publ_flag
Cl1 Fe1 C1 N1 -5.7(4) no
Cl1 Fe1 C1 N2 177.0(2) no
Cl1 Fe1 C20 N3 -66.5(3) no
Cl1 Fe1 C20 N4 127.2(3) no
Cl2 Fe1 C1 N1 111.9(3) no
Cl2 Fe1 C1 N2 -65.4(3) no
Cl2 Fe1 C20 N3 173.5(2) no
Cl2 Fe1 C20 N4 7.2(4) no
C1 Fe1 C20 N3 58.3(3) no
C1 Fe1 C20 N4 -108.1(3) no
C20 Fe1 C1 N1 -125.0(3) no
C20 Fe1 C1 N2 57.7(3) no
Cl3 Fe2 C39 N5 -71.3(3) no
Cl3 Fe2 C39 N6 117.8(3) no
Cl3 Fe2 C58 N7 -10.0(4) no
Cl3 Fe2 C58 N8 169.9(3) no
Cl4 Fe2 C39 N5 163.3(3) no
Cl4 Fe2 C39 N6 -7.5(4) no
Cl4 Fe2 C58 N7 113.5(3) no
Cl4 Fe2 C58 N8 -66.6(3) no
C39 Fe2 C58 N7 -122.7(4) no
C39 Fe2 C58 N8 57.2(4) no
C58 Fe2 C39 N5 46.6(3) no
C58 Fe2 C39 N6 -124.3(3) no
C180 O179 C183 C182 0.0 no
C183 O179 C180 C181 -0.0 no
C1 N1 C2 C3 0.3(4) no
C2 N1 C1 Fe1 -177.4(3) no
C2 N1 C1 N2 0.3(4) no
C1 N1 C4 C5 -136.2(4) no
C1 N1 C4 C6 98.0(4) no
C4 N1 C1 Fe1 4.3(6) no
C4 N1 C1 N2 -178.0(3) no
C2 N1 C4 C5 45.7(5) no
C2 N1 C4 C6 -80.1(5) no
C4 N1 C2 C3 178.6(3) no
C1 N2 C3 C2 0.9(5) no
C3 N2 C1 Fe1 177.2(3) no
C3 N2 C1 N1 -0.7(4) no
C1 N2 C12 C13 -99.7(4) no
C1 N2 C12 C14 132.8(4) no
C12 N2 C1 Fe1 -3.9(6) no
C12 N2 C1 N1 178.2(3) no
C3 N2 C12 C13 79.1(5) no
C3 N2 C12 C14 -48.3(5) no
C12 N2 C3 C2 -178.0(3) no
C20 N3 C21 C22 -1.9(5) no
C21 N3 C20 Fe1 -167.9(3) no
C21 N3 C20 N4 1.5(4) no
C20 N3 C23 C24 -117.5(4) no
C20 N3 C23 C25 114.1(4) no
C23 N3 C20 Fe1 15.4(5) no
C23 N3 C20 N4 -175.2(3) no
C21 N3 C23 C24 66.3(5) no
C21 N3 C23 C25 -62.2(5) no
C23 N3 C21 C22 174.8(3) no
C20 N4 C22 C21 -0.6(5) no
C22 N4 C20 Fe1 167.9(3) no
C22 N4 C20 N3 -0.5(4) no
C20 N4 C31 C32 -116.8(4) no
C20 N4 C31 C33 112.0(4) no
C20 N4 C31 C173 119.0(4) no
C31 N4 C20 Fe1 -21.0(6) no
C31 N4 C20 N3 170.6(3) no
C22 N4 C31 C32 53.1(5) no
C22 N4 C31 C33 -78.1(4) no
C22 N4 C31 C173 -71.0(5) no
C31 N4 C22 C21 -171.6(3) no
C39 N5 C40 C41 0.0(6) no
C40 N5 C39 Fe2 -172.1(4) no
C40 N5 C39 N6 0.8(5) no
C39 N5 C42 C43 -119.4(4) no
C39 N5 C42 C44 113.5(4) no
C42 N5 C39 Fe2 15.8(6) no
C42 N5 C39 N6 -171.3(4) no
C40 N5 C42 C43 69.5(5) no
C40 N5 C42 C44 -57.6(5) no
C42 N5 C40 C41 172.3(4) no
C39 N6 C41 C40 1.4(6) no
C41 N6 C39 Fe2 171.1(4) no
C41 N6 C39 N5 -1.3(5) no
C39 N6 C50 C51 -127.0(4) no
C39 N6 C50 C130 110.2(4) no
C39 N6 C50 C148 105.0(5) no
C50 N6 C39 Fe2 -8.6(7) no
C50 N6 C39 N5 179.1(4) no
C41 N6 C50 C51 53.5(6) no
C41 N6 C50 C130 -69.3(6) no
C41 N6 C50 C148 -74.5(7) no
C50 N6 C41 C40 -179.0(4) no
C58 N7 C59 C60 -1.0(5) no
C59 N7 C58 Fe2 -179.0(4) no
C59 N7 C58 N8 1.1(5) no
C58 N7 C69 C70 -112.6(4) no
C58 N7 C69 C136 126.2(4) no
C58 N7 C69 C154 112.5(5) no
C69 N7 C58 Fe2 -2.2(6) no
C69 N7 C58 N8 177.9(4) no
C59 N7 C69 C70 63.8(5) no
C59 N7 C69 C136 -57.4(5) no
C59 N7 C69 C154 -71.0(5) no
C69 N7 C59 C60 -177.9(4) no
C58 N8 C60 C59 0.2(5) no
C60 N8 C58 Fe2 179.3(4) no
C60 N8 C58 N7 -0.7(5) no
C58 N8 C61 C62 -130.1(4) no
C58 N8 C61 C63 104.6(4) no
C61 N8 C58 Fe2 1.5(6) no
C61 N8 C58 N7 -178.5(3) no
C60 N8 C61 C62 52.4(5) no
C60 N8 C61 C63 -72.9(5) no
C61 N8 C60 C59 177.9(4) no
N1 C2 C3 N2 -0.7(5) no
N1 C4 C6 C7 -120.2(4) no
N1 C4 C6 C11 60.4(5) no
C5 C4 C6 C7 114.5(4) no
C5 C4 C6 C11 -64.9(5) no
C4 C6 C7 C8 -179.0(4) no
C4 C6 C11 C10 179.1(4) no
C7 C6 C11 C10 -0.3(7) no
C11 C6 C7 C8 0.4(7) no
C6 C7 C8 C9 -1.2(8) no
C7 C8 C9 C10 1.9(8) no
C8 C9 C10 C11 -1.8(8) no
C9 C10 C11 C6 1.0(8) no
N2 C12 C14 C15 -84.7(5) no
N2 C12 C14 C19 94.3(5) no
C13 C12 C14 C15 150.2(4) no
C13 C12 C14 C19 -30.7(7) no
C12 C14 C15 C16 178.5(4) no
C12 C14 C19 C18 -176.4(4) no
C15 C14 C19 C18 2.6(8) no
C19 C14 C15 C16 -0.6(8) no
C14 C15 C16 C17 -0.7(9) no
C15 C16 C17 C18 -0.2(10) no
C16 C17 C18 C19 2.3(11) no
C17 C18 C19 C14 -3.5(10) no
N3 C21 C22 N4 1.5(5) no
N3 C23 C25 C26 -84.3(4) no
N3 C23 C25 C30 92.7(4) no
C24 C23 C25 C26 150.5(4) no
C24 C23 C25 C30 -32.5(6) no
C23 C25 C26 C27 175.4(4) no
C23 C25 C30 C29 -176.1(4) no
C26 C25 C30 C29 1.0(7) no
C30 C25 C26 C27 -1.8(7) no
C25 C26 C27 C28 1.3(8) no
C26 C27 C28 C29 -0.1(9) no
C27 C28 C29 C30 -0.7(9) no
C28 C29 C30 C25 0.1(9) no
N4 C31 C33 C34 59.2(8) no
N4 C31 C33 C38 -140.2(5) no
N4 C31 C33 C173 158.1(11) no
N4 C31 C33 C174 -132.0(5) no
N4 C31 C33 C178 104.8(5) no
N4 C31 C173 C33 -24.3(10) no
N4 C31 C173 C34 25.3(7) no
N4 C31 C173 C38 -115.3(5) no
N4 C31 C173 C174 -105.0(5) no
N4 C31 C173 C178 77.9(6) no
C32 C31 C33 C34 -61.2(9) no
C32 C31 C33 C38 99.3(6) no
C32 C31 C33 C173 37.6(13) no
C32 C31 C33 C174 107.6(6) no
C32 C31 C33 C178 -15.6(8) no
C32 C31 C173 C33 -147.3(8) no
C32 C31 C173 C34 -97.7(5) no
C32 C31 C173 C38 121.6(5) no
C32 C31 C173 C174 132.0(5) no
C32 C31 C173 C178 -45.1(6) no
C31 C33 C34 C35 175.6(6) no
C31 C33 C34 C177 117.1(7) no
C31 C33 C34 C178 71.6(9) no
C31 C33 C38 C37 177.5(5) no
C31 C33 C38 C173 -49.3(7) no
C31 C33 C38 C175 -170.7(6) no
C31 C33 C173 C31 -0.00(18) no
C31 C33 C173 C34 -118.4(8) no
C31 C33 C173 C38 119.0(6) no
C31 C33 C173 C174 116.6(6) no
C31 C33 C173 C178 -122.7(7) no
C31 C33 C174 C37 -174.6(5) no
C31 C33 C174 C173 -52.1(7) no
C31 C33 C174 C175 -160.3(5) no
C31 C33 C178 C34 -128.6(6) no
C31 C33 C178 C177 162.6(4) no
C34 C33 C38 C37 -21.6 no
C34 C33 C38 C173 111.6(15) no
C34 C33 C38 C175 -9.8(13) no
C38 C33 C34 C35 18.7 no
C38 C33 C34 C177 -39.8(11) no
C38 C33 C34 C178 -85.3(10) no
C34 C33 C173 C31 118.4(8) no
C34 C33 C173 C34 0.0(4) no
C34 C33 C173 C38 -122.6(9) no
C34 C33 C173 C174 -125.0(10) no
C34 C33 C173 C178 -4.3(10) no
C173 C33 C34 C35 109.4(13) no
C173 C33 C34 C177 50.9(13) no
C173 C33 C34 C178 5.4(12) no
C34 C33 C174 C37 -5.4(12) no
C34 C33 C174 C173 117.1(15) no
C34 C33 C174 C175 8.9(12) no
C174 C33 C34 C35 8.4(14) no
C174 C33 C34 C177 -50.1(11) no
C174 C33 C34 C178 -95.6(9) no
C34 C33 C178 C34 0.0(5) no
C34 C33 C178 C177 -68.8(7) no
C178 C33 C34 C35 104.0(9) no
C178 C33 C34 C177 45.5(4) no
C178 C33 C34 C178 0.0(3) no
C38 C33 C173 C31 -119.0(7) no
C38 C33 C173 C34 122.6(9) no
C38 C33 C173 C38 0.0(4) no
C38 C33 C173 C174 -2.5(5) no
C38 C33 C173 C178 118.3(5) no
C173 C33 C38 C37 -133.3(11) no
C173 C33 C38 C173 0.0(6) no
C173 C33 C38 C175 -121.5(11) no
C38 C33 C178 C34 119.8(7) no
C38 C33 C178 C177 51.0(8) no
C178 C33 C38 C37 -72.7(8) no
C178 C33 C38 C173 60.5(9) no
C178 C33 C38 C175 -60.9(9) no
C173 C33 C174 C37 -122.5(10) no
C173 C33 C174 C173 0.0(6) no
C173 C33 C174 C175 -108.2(11) no
C174 C33 C173 C31 -116.6(6) no
C174 C33 C173 C34 125.0(9) no
C174 C33 C173 C38 2.5(3) no
C174 C33 C173 C174 0.0(3) no
C174 C33 C173 C178 120.8(4) no
C173 C33 C178 C34 -174.7(12) no
C173 C33 C178 C177 116.5(10) no
C178 C33 C173 C31 122.7(7) no
C178 C33 C173 C34 4.3(9) no
C178 C33 C173 C38 -118.3(4) no
C178 C33 C173 C174 -120.8(4) no
C178 C33 C173 C178 0.0(2) no
C174 C33 C178 C34 113.2(7) no
C174 C33 C178 C177 44.4(9) no
C178 C33 C174 C37 -59.8(8) no
C178 C33 C174 C173 62.7(9) no
C178 C33 C174 C175 -45.5(9) no
C33 C34 C35 C36 -9.0 no
C33 C34 C35 C176 -43.3(10) no
C33 C34 C35 C177 -85.9(9) no
C33 C34 C177 C35 120.1(7) no
C33 C34 C177 C36 81.8(6) no
C33 C34 C177 C176 62.8(7) no
C33 C34 C177 C178 -60.4(6) no
C33 C34 C178 C33 0.0(4) no
C33 C34 C178 C173 -1.8(4) no
C33 C34 C178 C177 120.4(5) no
C35 C34 C173 C31 -165.5(7) no
C35 C34 C173 C33 -82.4(10) no
C35 C34 C173 C38 -20.8(10) no
C35 C34 C173 C174 -28.5(10) no
C35 C34 C173 C178 91.5(9) no
C173 C34 C35 C36 11.3(12) no
C173 C34 C35 C176 -22.9(10) no
C173 C34 C35 C177 -65.6(8) no
C35 C34 C177 C35 -0.0(4) no
C35 C34 C177 C36 -38.3(4) no
C35 C34 C177 C176 -57.3(5) no
C35 C34 C177 C178 179.5(7) no
C177 C34 C35 C36 76.9(7) no
C177 C34 C35 C176 42.6(4) no
C177 C34 C35 C177 -0.00(17) no
C35 C34 C178 C33 -120.9(7) no
C35 C34 C178 C173 -122.7(6) no
C35 C34 C178 C177 -0.4(6) no
C178 C34 C35 C36 77.3(9) no
C178 C34 C35 C176 43.1(7) no
C178 C34 C35 C177 0.4(6) no
C173 C34 C177 C35 133.3(5) no
C173 C34 C177 C36 95.0(4) no
C173 C34 C177 C176 76.0(5) no
C173 C34 C177 C178 -47.2(4) no
C177 C34 C173 C31 145.6(5) no
C177 C34 C173 C33 -131.3(8) no
C177 C34 C173 C38 -69.7(5) no
C177 C34 C173 C174 -77.4(5) no
C177 C34 C173 C178 42.6(3) no
C173 C34 C178 C33 1.8(3) no
C173 C34 C178 C173 0.00(19) no
C173 C34 C178 C177 122.3(4) no
C178 C34 C173 C31 103.0(6) no
C178 C34 C173 C33 -173.9(9) no
C178 C34 C173 C38 -112.3(5) no
C178 C34 C173 C174 -120.0(5) no
C178 C34 C173 C178 0.0(3) no
C177 C34 C178 C33 -120.4(4) no
C177 C34 C178 C173 -122.3(4) no
C177 C34 C178 C177 0.00(18) no
C178 C34 C177 C35 -179.5(6) no
C178 C34 C177 C36 142.2(5) no
C178 C34 C177 C176 123.2(5) no
C178 C34 C177 C178 0.0(3) no
C34 C35 C36 C37 7.7 no
C34 C35 C36 C175 -6.9(11) no
C34 C35 C36 C176 -70.5(9) no
C34 C35 C36 C177 -68.4(7) no
C34 C35 C176 C36 120.5(6) no
C34 C35 C176 C37 74.4(6) no
C34 C35 C176 C175 62.5(6) no
C34 C35 C176 C177 -56.7(5) no
C34 C35 C177 C34 0.0(3) no
C34 C35 C177 C36 118.7(6) no
C34 C35 C177 C176 120.3(5) no
C34 C35 C177 C178 -0.3(4) no
C36 C35 C176 C36 0.0(5) no
C36 C35 C176 C37 -46.1(6) no
C36 C35 C176 C175 -58.0(6) no
C36 C35 C176 C177 -177.2(7) no
C176 C35 C36 C37 78.3(8) no
C176 C35 C36 C175 63.7(6) no
C176 C35 C36 C176 0.0(3) no
C176 C35 C36 C177 2.1(6) no
C36 C35 C177 C34 -118.7(6) no
C36 C35 C177 C36 0.0(3) no
C36 C35 C177 C176 1.6(4) no
C36 C35 C177 C178 -119.0(5) no
C177 C35 C36 C37 76.1(8) no
C177 C35 C36 C175 61.5(7) no
C177 C35 C36 C176 -2.1(5) no
C177 C35 C36 C177 0.00(18) no
C176 C35 C177 C34 -120.3(4) no
C176 C35 C177 C36 -1.6(4) no
C176 C35 C177 C176 0.0(2) no
C176 C35 C177 C178 -120.6(4) no
C177 C35 C176 C36 177.2(6) no
C177 C35 C176 C37 131.1(4) no
C177 C35 C176 C175 119.2(4) no
C177 C35 C176 C177 0.0(3) no
C35 C36 C37 C38 -14.8 no
C35 C36 C37 C174 -5.8(14) no
C35 C36 C37 C176 -84.7(9) no
C35 C36 C175 C38 15.5(11) no
C35 C36 C175 C174 24.1(10) no
C35 C36 C175 C176 -78.5(8) no
C35 C36 C176 C35 0.0(4) no
C35 C36 C176 C37 121.8(6) no
C35 C36 C176 C175 118.8(5) no
C35 C36 C176 C177 2.5(7) no
C35 C36 C177 C34 44.7(5) no
C35 C36 C177 C35 0.0(5) no
C35 C36 C177 C176 -176.8(8) no
C35 C36 C177 C178 70.0(6) no
C37 C36 C176 C35 -121.8(6) no
C37 C36 C176 C37 0.0(4) no
C37 C36 C176 C175 -3.0(5) no
C37 C36 C176 C177 -119.3(6) no
C176 C36 C37 C38 69.9(9) no
C176 C36 C37 C174 78.9(8) no
C176 C36 C37 C176 0.0(3) no
C37 C36 C177 C34 -77.9(6) no
C37 C36 C177 C35 -122.6(7) no
C37 C36 C177 C176 60.7(7) no
C37 C36 C177 C178 -52.6(7) no
C177 C36 C37 C38 33.8(9) no
C177 C36 C37 C174 42.9(9) no
C177 C36 C37 C176 -36.0(3) no
C175 C36 C176 C35 -118.8(5) no
C175 C36 C176 C37 3.0(3) no
C175 C36 C176 C175 0.0(3) no
C175 C36 C176 C177 -116.4(5) no
C176 C36 C175 C38 93.9(7) no
C176 C36 C175 C174 102.6(6) no
C176 C36 C175 C176 0.0(3) no
C175 C36 C177 C34 -83.5(4) no
C175 C36 C177 C35 -128.2(5) no
C175 C36 C177 C176 55.1(5) no
C175 C36 C177 C178 -58.2(5) no
C177 C36 C175 C38 57.5(7) no
C177 C36 C175 C174 66.1(6) no
C177 C36 C175 C176 -36.5(3) no
C176 C36 C177 C34 -138.6(7) no
C176 C36 C177 C35 176.8(8) no
C176 C36 C177 C176 0.0(4) no
C176 C36 C177 C178 -113.3(7) no
C177 C36 C176 C35 -2.5(6) no
C177 C36 C176 C37 119.3(5) no
C177 C36 C176 C175 116.4(5) no
C177 C36 C176 C177 0.0(2) no
C36 C37 C38 C33 20.1 no
C36 C37 C38 C173 2.7(14) no
C36 C37 C174 C33 4.2(11) no
C36 C37 C174 C173 -17.2(12) no
C36 C37 C176 C35 42.8(6) no
C36 C37 C176 C36 0.0(5) no
C36 C37 C176 C177 92.8(8) no
C38 C37 C176 C35 -84.3(6) no
C38 C37 C176 C36 -127.0(7) no
C38 C37 C176 C177 -34.3(9) no
C176 C37 C38 C33 60.8(8) no
C176 C37 C38 C173 43.4(10) no
C174 C37 C176 C35 -77.3(6) no
C174 C37 C176 C36 -120.1(7) no
C174 C37 C176 C177 -27.4(9) no
C176 C37 C174 C33 48.0(8) no
C176 C37 C174 C173 26.7(9) no
C33 C38 C173 C31 104.7(12) no
C33 C38 C173 C33 0.0(9) no
C33 C38 C173 C34 -40.7(10) no
C33 C38 C173 C178 -88.2(11) no
C33 C38 C175 C36 -7.4(11) no
C33 C38 C175 C176 41.2(10) no
C37 C38 C173 C31 158.4(7) no
C37 C38 C173 C33 53.7(10) no
C37 C38 C173 C34 12.9(10) no
C37 C38 C173 C178 -34.5(11) no
C173 C38 C175 C36 -28.1(12) no
C173 C38 C175 C176 20.6(11) no
C175 C38 C173 C31 172.3(7) no
C175 C38 C173 C33 67.6(10) no
C175 C38 C173 C34 26.8(10) no
C175 C38 C173 C178 -20.6(11) no
N5 C40 C41 N6 -0.8(6) no
N5 C42 C44 C45 -80.5(4) no
N5 C42 C44 C49 94.7(4) no
C43 C42 C44 C45 155.6(4) no
C43 C42 C44 C49 -29.2(6) no
C42 C44 C45 C46 175.7(4) no
C42 C44 C49 C48 -175.5(4) no
C45 C44 C49 C48 -0.2(7) no
C49 C44 C45 C46 0.2(7) no
C44 C45 C46 C47 -0.5(8) no
C45 C46 C47 C48 0.7(8) no
C46 C47 C48 C49 -0.7(8) no
C47 C48 C49 C44 0.5(7) no
N6 C50 C130 C131 4.3(8) no
N6 C50 C130 C135 -174.6(5) no
N6 C50 C130 C148 -169.0(7) no
N6 C50 C130 C149 31.2(16) no
N6 C50 C130 C153 -164.7(4) no
N6 C50 C148 C130 13.1(11) no
N6 C50 C148 C149 19.2(9) no
N6 C50 C148 C153 -159.8(5) no
C51 C50 C130 C131 -114.9(7) no
C51 C50 C130 C135 66.2(7) no
C51 C50 C130 C148 71.8(8) no
C51 C50 C130 C149 -87.9(15) no
C51 C50 C130 C153 76.1(5) no
C51 C50 C148 C130 -116.3(8) no
C51 C50 C148 C149 -110.2(6) no
C51 C50 C148 C153 70.9(8) no
C130 C50 C148 C130 0.0(7) no
C130 C50 C148 C149 6.1(7) no
C130 C50 C148 C153 -172.9(15) no
C148 C50 C130 C131 173.3(14) no
C148 C50 C130 C135 -5.6(9) no
C148 C50 C130 C148 0.0(9) no
C148 C50 C130 C149 -160(3) no
C148 C50 C130 C153 4.3(10) no
N7 C59 C60 N8 0.5(6) no
N8 C61 C63 C64 -122.6(4) no
N8 C61 C63 C68 57.5(5) no
C62 C61 C63 C64 113.3(5) no
C62 C61 C63 C68 -66.6(6) no
C61 C63 C64 C65 -176.8(4) no
C61 C63 C68 C67 179.8(4) no
C64 C63 C68 C67 -0.1(7) no
C68 C63 C64 C65 3.1(7) no
C63 C64 C65 C66 -2.4(9) no
C64 C65 C66 C67 -1.6(9) no
C65 C66 C67 C68 4.5(9) no
C66 C67 C68 C63 -3.8(8) no
N7 C69 C136 C137 -10.3(8) no
N7 C69 C136 C141 169.4(5) no
N7 C69 C136 C155 105.4(10) no
N7 C69 C136 C159 -112.4(4) no
N7 C69 C154 C137 15.2(8) no
N7 C69 C154 C141 142.2(7) no
N7 C69 C154 C155 79.1(8) no
N7 C69 C154 C159 -97.2(7) no
C70 C69 C136 C137 -129.8(6) no
C70 C69 C136 C141 49.9(7) no
C70 C69 C136 C155 -14.1(12) no
C70 C69 C136 C159 128.1(4) no
C70 C69 C154 C137 -116.9(6) no
C70 C69 C154 C141 10.0(11) no
C70 C69 C154 C155 -53.0(9) no
C70 C69 C154 C159 130.6(6) no
C50 C130 C131 C132 -178.7(6) no
C50 C130 C131 C149 154.4(11) no
C50 C130 C131 C150 176.3(7) no
C50 C130 C135 C134 178.9(5) no
C50 C130 C135 C148 6.0(4) no
C50 C130 C135 C149 -168.2(9) no
C50 C130 C135 C150 -176.5(5) no
C50 C130 C135 C151 174.2(4) no
C50 C130 C135 C152 127.1(16) no
C50 C130 C135 C153 23.3(9) no
C50 C130 C148 C50 0.0(3) no
C50 C130 C148 C135 -173.5(10) no
C50 C130 C148 C153 171.3(19) no
C50 C130 C149 C131 -47(3) no
C50 C130 C149 C135 156(2) no
C50 C130 C149 C150 171.7(10) no
C50 C130 C153 C135 -158.5(7) no
C50 C130 C153 C152 -179.0(5) no
C131 C130 C135 C134 -0.1 no
C131 C130 C135 C148 -173.0(11) no
C131 C130 C135 C149 12.8(4) no
C131 C130 C135 C150 4.5(6) no
C131 C130 C135 C151 -4.8(9) no
C131 C130 C135 C152 -52(2) no
C131 C130 C135 C153 -155.7(7) no
C135 C130 C131 C132 0.1 no
C135 C130 C131 C149 -26.8(8) no
C135 C130 C131 C150 -4.9(7) no
C131 C130 C149 C131 0.0(6) no
C131 C130 C149 C135 -157.0(12) no
C131 C130 C149 C150 -141(2) no
C149 C130 C131 C132 26.9(13) no
C149 C130 C131 C149 0.0(12) no
C149 C130 C131 C150 21.9(13) no
C131 C130 C153 C135 35.8(10) no
C131 C130 C153 C152 15.3(12) no
C153 C130 C131 C132 -17.0(13) no
C153 C130 C131 C149 -43.9(10) no
C153 C130 C131 C150 -22.0(10) no
C135 C130 C148 C50 173.5(11) no
C135 C130 C148 C135 0.0(4) no
C135 C130 C148 C153 -15.2(10) no
C148 C130 C135 C134 172.9(12) no
C148 C130 C135 C148 0.0(9) no
C148 C130 C135 C149 -174.2(14) no
C148 C130 C135 C150 177.5(12) no
C148 C130 C135 C151 168.2(12) no
C148 C130 C135 C152 121(2) no
C148 C130 C135 C153 17.3(12) no
C135 C130 C149 C131 157.0(10) no
C135 C130 C149 C135 0.0(3) no
C135 C130 C149 C150 15.5(13) no
C149 C130 C135 C134 -12.9(10) no
C149 C130 C135 C148 174.2(12) no
C149 C130 C135 C149 0.0(6) no
C149 C130 C135 C150 -8.3(7) no
C149 C130 C135 C151 -17.6(10) no
C149 C130 C135 C152 -65(2) no
C149 C130 C135 C153 -168.5(9) no
C135 C130 C153 C135 -0.0(6) no
C135 C130 C153 C152 -20.5(7) no
C153 C130 C135 C134 155.6(12) no
C153 C130 C135 C148 -17.3(9) no
C153 C130 C135 C149 168.5(8) no
C153 C130 C135 C150 160.1(8) no
C153 C130 C135 C151 150.9(11) no
C153 C130 C135 C152 104(2) no
C153 C130 C135 C153 -0.0(5) no
C148 C130 C149 C131 165(2) no
C148 C130 C149 C135 8(3) no
C148 C130 C149 C150 24(4) no
C149 C130 C148 C50 163(2) no
C149 C130 C148 C135 -10(3) no
C149 C130 C148 C153 -26(4) no
C148 C130 C153 C135 -151(2) no
C148 C130 C153 C152 -171.5(19) no
C153 C130 C148 C50 -171.3(19) no
C153 C130 C148 C135 15.2(11) no
C153 C130 C148 C153 0.0(5) no
C149 C130 C153 C135 13.1(10) no
C149 C130 C153 C152 -7.4(11) no
C153 C130 C149 C131 151.3(8) no
C153 C130 C149 C135 -5.7(4) no
C153 C130 C149 C150 9.8(16) no
C130 C131 C132 C133 -0.1 no
C130 C131 C132 C149 -13.3(4) no
C130 C131 C132 C150 -8.2(8) no
C130 C131 C149 C130 0.0(6) no
C130 C131 C149 C132 156.9(11) no
C130 C131 C149 C148 5.1(6) no
C130 C131 C149 C150 153.0(15) no
C130 C131 C150 C132 172.9(7) no
C130 C131 C150 C133 146.5(16) no
C130 C131 C150 C134 11.1(8) no
C130 C131 C150 C135 3.1(4) no
C130 C131 C150 C149 -13.5(4) no
C130 C131 C150 C151 26.3(10) no
C132 C131 C149 C130 -156.9(10) no
C132 C131 C149 C132 0.0(3) no
C132 C131 C149 C148 -151.7(11) no
C132 C131 C149 C150 -3.9(7) no
C149 C131 C132 C133 13.2(10) no
C149 C131 C132 C149 0.0(6) no
C149 C131 C132 C150 5.2(9) no
C132 C131 C150 C132 0.0(5) no
C132 C131 C150 C133 -26.4(15) no
C132 C131 C150 C134 -161.8(10) no
C132 C131 C150 C135 -169.8(7) no
C132 C131 C150 C149 173.6(9) no
C132 C131 C150 C151 -146.6(12) no
C150 C131 C132 C133 8.0(5) no
C150 C131 C132 C149 -5.2(8) no
C150 C131 C132 C150 0.0(4) no
C149 C131 C150 C132 -173.6(11) no
C149 C131 C150 C133 160.0(18) no
C149 C131 C150 C134 24.6(10) no
C149 C131 C150 C135 16.6(8) no
C149 C131 C150 C149 0.0(7) no
C149 C131 C150 C151 39.8(12) no
C150 C131 C149 C130 -153.0(14) no
C150 C131 C149 C132 3.9(7) no
C150 C131 C149 C148 -147.8(15) no
C150 C131 C149 C150 0.0(3) no
C131 C132 C133 C134 0.1 no
C131 C132 C133 C150 -14.5(8) no
C131 C132 C133 C151 9.5(12) no
C131 C132 C149 C131 0.0(6) no
C131 C132 C149 C135 158.1(11) no
C131 C132 C149 C148 128.5(17) no
C131 C132 C149 C150 173.9(10) no
C131 C132 C150 C131 0.0(3) no
C131 C132 C150 C133 167.5(7) no
C131 C132 C150 C135 15.0(10) no
C131 C132 C150 C149 -3.0(5) no
C131 C132 C150 C151 138.5(15) no
C133 C132 C149 C131 -168.6(7) no
C133 C132 C149 C135 -10.5(7) no
C133 C132 C149 C148 -40.1(14) no
C133 C132 C149 C150 5.3(4) no
C149 C132 C133 C134 6.5(7) no
C149 C132 C133 C150 -8.1(6) no
C149 C132 C133 C151 15.8(10) no
C133 C132 C150 C131 -167.5(9) no
C133 C132 C150 C133 0.0(6) no
C133 C132 C150 C135 -152.5(15) no
C133 C132 C150 C149 -170.5(10) no
C133 C132 C150 C151 -29.0(12) no
C150 C132 C133 C134 14.6(9) no
C150 C132 C133 C150 0.0(7) no
C150 C132 C133 C151 24.0(10) no
C149 C132 C150 C131 3.0(5) no
C149 C132 C150 C133 170.5(9) no
C149 C132 C150 C135 18.0(8) no
C149 C132 C150 C149 0.0(3) no
C149 C132 C150 C151 141.5(17) no
C150 C132 C149 C131 -173.9(9) no
C150 C132 C149 C135 -15.8(7) no
C150 C132 C149 C148 -45.4(13) no
C150 C132 C149 C150 0.0(5) no
C132 C133 C134 C135 -0.1 no
C132 C133 C134 C150 -11.2(4) no
C132 C133 C150 C131 21.6(14) no
C132 C133 C150 C132 0.0(4) no
C132 C133 C150 C134 166.8(8) no
C132 C133 C150 C135 158.9(12) no
C132 C133 C150 C151 163.2(7) no
C132 C133 C151 C135 -13.2(12) no
C132 C133 C151 C150 -17.5(6) no
C132 C133 C151 C152 3(3) no
C134 C133 C150 C131 -145.3(18) no
C134 C133 C150 C132 -166.8(7) no
C134 C133 C150 C134 0.0(3) no
C134 C133 C150 C135 -7.9(7) no
C134 C133 C150 C151 -3.7(4) no
C150 C133 C134 C135 11.1(10) no
C150 C133 C134 C150 0.0(6) no
C150 C133 C151 C135 4.2(9) no
C150 C133 C151 C150 0.0(6) no
C150 C133 C151 C152 20(2) no
C151 C133 C150 C131 -141.6(17) no
C151 C133 C150 C132 -163.2(7) no
C151 C133 C150 C134 3.7(5) no
C151 C133 C150 C135 -4.3(9) no
C151 C133 C150 C151 0.0(4) no
C133 C134 C135 C130 0.1 no
C133 C134 C135 C148 5.8(16) no
C133 C134 C135 C149 -6.3(7) no
C133 C134 C135 C150 -6.0(5) no
C133 C134 C135 C152 157.7(8) no
C133 C134 C135 C153 152.6(8) no
C133 C134 C150 C131 159.4(12) no
C133 C134 C150 C133 0.0(6) no
C133 C134 C150 C135 170.4(8) no
C133 C134 C150 C149 170.7(10) no
C135 C134 C150 C131 -11.0(8) no
C135 C134 C150 C133 -170.4(7) no
C135 C134 C150 C135 0.0(3) no
C135 C134 C150 C149 0.3(6) no
C150 C134 C135 C130 6.0(7) no
C150 C134 C135 C148 11.8(13) no
C150 C134 C135 C149 -0.3(5) no
C150 C134 C135 C150 0.0(3) no
C150 C134 C135 C152 163.7(6) no
C150 C134 C135 C153 158.6(8) no
C135 C134 C152 C135 0.0(3) no
C135 C134 C152 C153 2.9(5) no
C152 C134 C135 C130 -157.7(8) no
C152 C134 C135 C148 -151.9(13) no
C152 C134 C135 C149 -164.0(6) no
C152 C134 C135 C150 -163.7(7) no
C152 C134 C135 C152 0.0(5) no
C152 C134 C135 C153 -5.1(8) no
C150 C134 C152 C135 -30.4(14) no
C150 C134 C152 C153 -27.6(16) no
C152 C134 C150 C131 15.7(18) no
C152 C134 C150 C133 -143.6(14) no
C152 C134 C150 C135 26.8(12) no
C152 C134 C150 C149 27.1(16) no
C130 C135 C148 C130 0.0(7) no
C130 C135 C148 C149 -3.4(9) no
C130 C135 C148 C153 163.9(11) no
C130 C135 C149 C130 0.0(6) no
C130 C135 C149 C132 -158.4(11) no
C130 C135 C149 C148 3.1(7) no
C130 C135 C149 C150 -168.6(10) no
C130 C135 C150 C131 -3.2(4) no
C130 C135 C150 C132 -15.5(9) no
C130 C135 C150 C133 -164.0(9) no
C130 C135 C150 C134 -174.6(6) no
C130 C135 C150 C149 5.8(4) no
C130 C135 C150 C151 -168.0(6) no
C130 C135 C151 C133 10.5(9) no
C130 C135 C151 C150 13.0(6) no
C130 C135 C151 C152 -159.8(7) no
C130 C135 C152 C134 65.1(19) no
C130 C135 C152 C151 58.3(19) no
C130 C135 C152 C153 -111(2) no
C130 C135 C153 C130 0.0(3) no
C130 C135 C153 C148 -7.7(4) no
C130 C135 C153 C152 158.6(7) no
C134 C135 C148 C130 -11.1(19) no
C134 C135 C148 C149 -14.6(14) no
C134 C135 C148 C153 152.7(16) no
C134 C135 C149 C130 168.9(7) no
C134 C135 C149 C132 10.5(7) no
C134 C135 C149 C148 172.0(6) no
C134 C135 C149 C150 0.3(5) no
C134 C135 C150 C131 171.4(6) no
C134 C135 C150 C132 159.0(11) no
C134 C135 C150 C133 10.6(8) no
C134 C135 C150 C134 0.0(4) no
C134 C135 C150 C149 -179.6(7) no
C134 C135 C150 C151 6.6(4) no
C134 C135 C152 C134 0.0(4) no
C134 C135 C152 C151 -6.7(4) no
C134 C135 C152 C153 -175.6(7) no
C134 C135 C153 C130 -154.6(12) no
C134 C135 C153 C148 -162.3(10) no
C134 C135 C153 C152 4.0(7) no
C148 C135 C149 C130 -3.1(6) no
C148 C135 C149 C132 -161.6(8) no
C148 C135 C149 C148 0.0(5) no
C148 C135 C149 C150 -171.7(7) no
C149 C135 C148 C130 3.4(7) no
C149 C135 C148 C149 0.0(4) no
C149 C135 C148 C153 167.3(7) no
C148 C135 C150 C131 -2.0(6) no
C148 C135 C150 C132 -14.4(11) no
C148 C135 C150 C133 -162.8(9) no
C148 C135 C150 C134 -173.4(7) no
C148 C135 C150 C149 7.0(6) no
C148 C135 C150 C151 -166.8(7) no
C150 C135 C148 C130 -2.5(10) no
C150 C135 C148 C149 -5.9(5) no
C150 C135 C148 C153 161.4(7) no
C148 C135 C151 C133 19.2(14) no
C148 C135 C151 C150 21.7(12) no
C148 C135 C151 C152 -151.1(13) no
C151 C135 C148 C130 -17.6(17) no
C151 C135 C148 C149 -21.0(12) no
C151 C135 C148 C153 146.3(13) no
C148 C135 C152 C134 139.3(19) no
C148 C135 C152 C151 132.6(18) no
C148 C135 C152 C153 -36.3(17) no
C152 C135 C148 C130 -128.9(18) no
C152 C135 C148 C149 -132.3(18) no
C152 C135 C148 C153 35.0(17) no
C148 C135 C153 C130 7.7(5) no
C148 C135 C153 C148 0.0(4) no
C148 C135 C153 C152 166.3(7) no
C153 C135 C148 C130 -163.9(10) no
C153 C135 C148 C149 -167.3(7) no
C153 C135 C148 C153 0.0(5) no
C149 C135 C150 C131 -9.0(4) no
C149 C135 C150 C132 -21.3(8) no
C149 C135 C150 C133 -169.8(10) no
C149 C135 C150 C134 179.6(7) no
C149 C135 C150 C149 0.0(4) no
C149 C135 C150 C151 -173.8(7) no
C150 C135 C149 C130 168.6(9) no
C150 C135 C149 C132 10.2(4) no
C150 C135 C149 C148 171.7(6) no
C150 C135 C149 C150 0.0(3) no
C149 C135 C151 C133 1.9(6) no
C149 C135 C151 C150 4.4(4) no
C149 C135 C151 C152 -168.4(6) no
C151 C135 C149 C130 164.3(7) no
C151 C135 C149 C132 5.9(6) no
C151 C135 C149 C148 167.4(6) no
C151 C135 C149 C150 -4.3(4) no
C149 C135 C152 C134 24.0(9) no
C149 C135 C152 C151 17.3(10) no
C149 C135 C152 C153 -151.6(11) no
C152 C135 C149 C130 151.1(10) no
C152 C135 C149 C132 -7.3(12) no
C152 C135 C149 C148 154.3(10) no
C152 C135 C149 C150 -17.5(10) no
C149 C135 C153 C130 -8.8(7) no
C149 C135 C153 C148 -16.5(9) no
C149 C135 C153 C152 149.8(12) no
C153 C135 C149 C130 16.8(13) no
C153 C135 C149 C132 -141.6(11) no
C153 C135 C149 C148 19.9(11) no
C153 C135 C149 C150 -151.8(12) no
C150 C135 C151 C133 -2.5(4) no
C150 C135 C151 C150 0.0(4) no
C150 C135 C151 C152 -172.8(6) no
C151 C135 C150 C131 164.8(6) no
C151 C135 C150 C132 152.4(11) no
C151 C135 C150 C133 4.0(7) no
C151 C135 C150 C134 -6.6(4) no
C151 C135 C150 C149 173.8(6) no
C151 C135 C150 C151 0.0(4) no
C150 C135 C152 C134 11.7(4) no
C150 C135 C152 C151 5.0(4) no
C150 C135 C152 C153 -163.9(6) no
C152 C135 C150 C131 159.2(5) no
C152 C135 C150 C132 146.9(9) no
C152 C135 C150 C133 -1.6(9) no
C152 C135 C150 C134 -12.2(4) no
C152 C135 C150 C149 168.2(6) no
C152 C135 C150 C151 -5.6(5) no
C151 C135 C152 C134 6.7(4) no
C151 C135 C152 C151 0.0(3) no
C151 C135 C152 C153 -168.9(6) no
C152 C135 C151 C133 170.3(8) no
C152 C135 C151 C150 172.8(7) no
C152 C135 C151 C152 0.0(4) no
C151 C135 C153 C130 -148.3(11) no
C151 C135 C153 C148 -156.0(9) no
C151 C135 C153 C152 10.3(7) no
C153 C135 C151 C133 157.2(9) no
C153 C135 C151 C150 159.7(10) no
C153 C135 C151 C152 -13.1(9) no
C152 C135 C153 C130 -158.6(7) no
C152 C135 C153 C148 -166.3(6) no
C152 C135 C153 C152 0.0(4) no
C153 C135 C152 C134 175.6(8) no
C153 C135 C152 C151 168.9(7) no
C153 C135 C152 C153 0.0(5) no
C69 C136 C137 C138 179.6(5) no
C69 C136 C137 C155 144.7(9) no
C69 C136 C141 C140 -179.7(5) no
C69 C136 C141 C154 49.5(6) no
C69 C136 C141 C155 -136.7(7) no
C69 C136 C141 C156 -174.8(5) no
C69 C136 C155 C137 -131.1(12) no
C69 C136 C155 C138 -152.2(10) no
C69 C136 C155 C140 120.8(11) no
C69 C136 C155 C141 86.5(12) no
C69 C136 C155 C156 162.8(8) no
C69 C136 C159 C158 -176.9(6) no
C137 C136 C141 C140 0.0 no
C137 C136 C141 C154 -130.8(13) no
C137 C136 C141 C155 43.0(6) no
C137 C136 C141 C156 4.8(7) no
C141 C136 C137 C138 -0.0 no
C141 C136 C137 C155 -34.9(5) no
C137 C136 C155 C137 0.0(3) no
C137 C136 C155 C138 -21.2(5) no
C137 C136 C155 C140 -108.1(8) no
C137 C136 C155 C141 -142.4(6) no
C137 C136 C155 C156 -66.2(9) no
C155 C136 C137 C138 34.9(8) no
C155 C136 C137 C155 0.0(5) no
C137 C136 C159 C158 56.6(7) no
C159 C136 C137 C138 -81.4(7) no
C159 C136 C137 C155 -116.3(5) no
C141 C136 C155 C137 142.4(6) no
C141 C136 C155 C138 121.2(7) no
C141 C136 C155 C140 34.3(6) no
C141 C136 C155 C141 0.0(3) no
C141 C136 C155 C156 76.2(9) no
C155 C136 C141 C140 -43.0(8) no
C155 C136 C141 C154 -173.7(12) no
C155 C136 C141 C155 0.0(6) no
C155 C136 C141 C156 -38.1(7) no
C141 C136 C159 C158 -61.9(6) no
C159 C136 C141 C140 93.2(6) no
C159 C136 C141 C154 -37.6(8) no
C159 C136 C141 C155 136.1(6) no
C159 C136 C141 C156 98.0(4) no
C155 C136 C159 C158 -22.3(11) no
C159 C136 C155 C137 92.5(7) no
C159 C136 C155 C138 71.4(8) no
C159 C136 C155 C140 -15.6(12) no
C159 C136 C155 C141 -49.9(8) no
C159 C136 C155 C156 26.4(13) no
C136 C137 C138 C139 -0.0 no
C136 C137 C138 C155 -22.3(5) no
C136 C137 C138 C156 -5.9(8) no
C136 C137 C138 C157 38.4(8) no
C136 C137 C155 C136 0.0(5) no
C136 C137 C155 C138 150.1(7) no
C136 C137 C155 C140 112.9(8) no
C136 C137 C155 C141 48.2(8) no
C136 C137 C155 C154 11.4(5) no
C136 C137 C155 C156 133.1(8) no
C138 C137 C154 C69 165.9(6) no
C138 C137 C154 C141 25.0(9) no
C138 C137 C154 C155 49.8(6) no
C138 C137 C154 C159 -70.5(7) no
C154 C137 C138 C139 -13.5(10) no
C154 C137 C138 C155 -35.8(5) no
C154 C137 C138 C156 -19.4(7) no
C154 C137 C138 C157 24.9(7) no
C138 C137 C155 C136 -150.1(6) no
C138 C137 C155 C138 0.0(3) no
C138 C137 C155 C140 -37.2(7) no
C138 C137 C155 C141 -102.0(9) no
C138 C137 C155 C154 -138.7(6) no
C138 C137 C155 C156 -17.0(5) no
C155 C137 C138 C139 22.3(7) no
C155 C137 C138 C155 0.0(3) no
C155 C137 C138 C156 16.4(5) no
C155 C137 C138 C157 60.7(5) no
C154 C137 C155 C136 -11.4(4) no
C154 C137 C155 C138 138.7(6) no
C154 C137 C155 C140 101.5(7) no
C154 C137 C155 C141 36.7(8) no
C154 C137 C155 C154 0.0(4) no
C154 C137 C155 C156 121.7(6) no
C155 C137 C154 C69 116.1(8) no
C155 C137 C154 C141 -24.8(5) no
C155 C137 C154 C155 0.0(4) no
C155 C137 C154 C159 -120.3(7) no
C137 C138 C139 C140 0.0 no
C137 C138 C139 C156 -12.4(9) no
C137 C138 C139 C157 69.0(7) no
C137 C138 C155 C136 26.8(6) no
C137 C138 C155 C137 0.0(4) no
C137 C138 C155 C140 147.5(6) no
C137 C138 C155 C141 111.2(9) no
C137 C138 C155 C154 41.8(6) no
C137 C138 C155 C156 156.4(7) no
C137 C138 C156 C139 169.3(8) no
C137 C138 C156 C141 9.3(8) no
C137 C138 C156 C155 -17.9(6) no
C137 C138 C156 C157 102.3(5) no
C137 C138 C157 C139 -125.1(6) no
C137 C138 C157 C140 -77.5(5) no
C137 C138 C157 C156 -83.0(5) no
C137 C138 C157 C158 31.4(7) no
C139 C138 C155 C136 -133.2(7) no
C139 C138 C155 C137 -160.0(6) no
C139 C138 C155 C140 -12.6(4) no
C139 C138 C155 C141 -48.9(8) no
C139 C138 C155 C154 -118.2(6) no
C139 C138 C155 C156 -3.6(4) no
C155 C138 C139 C140 17.8(6) no
C155 C138 C139 C156 5.4(6) no
C155 C138 C139 C157 86.8(4) no
C139 C138 C156 C139 0.0(7) no
C139 C138 C156 C141 -160.0(13) no
C139 C138 C156 C155 172.7(12) no
C139 C138 C156 C157 -67.0(9) no
C156 C138 C139 C140 12.4(8) no
C156 C138 C139 C156 0.0(7) no
C156 C138 C139 C157 81.4(9) no
C139 C138 C157 C139 0.0(4) no
C139 C138 C157 C140 47.6(5) no
C139 C138 C157 C156 42.0(5) no
C139 C138 C157 C158 156.5(8) no
C157 C138 C139 C140 -69.0(6) no
C157 C138 C139 C156 -81.4(7) no
C157 C138 C139 C157 0.0(4) no
C155 C138 C156 C139 -172.7(10) no
C155 C138 C156 C141 27.3(5) no
C155 C138 C156 C155 0.0(4) no
C155 C138 C156 C157 120.2(7) no
C156 C138 C155 C136 -129.6(8) no
C156 C138 C155 C137 -156.4(7) no
C156 C138 C155 C140 -8.9(5) no
C156 C138 C155 C141 -45.2(8) no
C156 C138 C155 C154 -114.6(8) no
C156 C138 C155 C156 0.0(5) no
C155 C138 C157 C139 -81.2(5) no
C155 C138 C157 C140 -33.6(4) no
C155 C138 C157 C156 -39.1(4) no
C155 C138 C157 C158 75.3(6) no
C157 C138 C155 C136 -90.7(6) no
C157 C138 C155 C137 -117.6(5) no
C157 C138 C155 C140 29.9(4) no
C157 C138 C155 C141 -6.4(8) no
C157 C138 C155 C154 -75.8(5) no
C157 C138 C155 C156 38.8(3) no
C156 C138 C157 C139 -42.0(5) no
C156 C138 C157 C140 5.5(5) no
C156 C138 C157 C156 0.0(5) no
C156 C138 C157 C158 114.5(8) no
C157 C138 C156 C139 67.0(7) no
C157 C138 C156 C141 -93.0(7) no
C157 C138 C156 C155 -120.2(7) no
C157 C138 C156 C157 0.0(3) no
C138 C139 C140 C141 -0.0 no
C138 C139 C140 C155 -19.8(7) no
C138 C139 C140 C156 -18.7(6) no
C138 C139 C140 C157 83.5(6) no
C138 C139 C156 C138 0.0(3) no
C138 C139 C156 C140 163.6(10) no
C138 C139 C156 C141 127(3) no
C138 C139 C156 C155 -20(3) no
C138 C139 C156 C157 96.1(5) no
C138 C139 C157 C138 0.0(3) no
C138 C139 C157 C140 -119.8(5) no
C138 C139 C157 C156 -79.1(5) no
C138 C139 C157 C158 -42.9(14) no
C140 C139 C156 C138 -163.6(10) no
C140 C139 C156 C140 0.0(4) no
C140 C139 C156 C141 -37(3) no
C140 C139 C156 C155 176(4) no
C140 C139 C156 C157 -67.5(9) no
C156 C139 C140 C141 18.6(13) no
C156 C139 C140 C155 -1.1(12) no
C156 C139 C140 C156 0.0(11) no
C156 C139 C140 C157 102.1(13) no
C140 C139 C157 C138 119.8(5) no
C140 C139 C157 C140 0.0(3) no
C140 C139 C157 C156 40.7(5) no
C140 C139 C157 C158 76.9(13) no
C157 C139 C140 C141 -83.5(7) no
C157 C139 C140 C155 -103.3(5) no
C157 C139 C140 C156 -102.1(8) no
C157 C139 C140 C157 0.0(4) no
C156 C139 C157 C138 79.1(9) no
C156 C139 C157 C140 -40.7(8) no
C156 C139 C157 C156 0.0(7) no
C156 C139 C157 C158 36.2(16) no
C157 C139 C156 C138 -96.1(5) no
C157 C139 C156 C140 67.5(9) no
C157 C139 C156 C141 31(3) no
C157 C139 C156 C155 -116(3) no
C157 C139 C156 C157 0.0(4) no
C139 C140 C141 C136 0.0 no
C139 C140 C141 C154 20.4(11) no
C139 C140 C141 C155 -29.9(7) no
C139 C140 C141 C156 -8.7(4) no
C139 C140 C155 C136 111.3(9) no
C139 C140 C155 C137 37.9(7) no
C139 C140 C155 C138 12.2(4) no
C139 C140 C155 C141 154.2(6) no
C139 C140 C155 C154 118.4(6) no
C139 C140 C155 C156 0.7(4) no
C139 C140 C156 C139 -0.0(6) no
C139 C140 C156 C141 163.9(11) no
C139 C140 C156 C155 -178.6(14) no
C139 C140 C156 C157 60.8(11) no
C139 C140 C157 C138 -37.7(4) no
C139 C140 C157 C139 0.0(3) no
C139 C140 C157 C156 -31.2(4) no
C139 C140 C157 C158 -144.8(8) no
C141 C140 C155 C136 -43.0(7) no
C141 C140 C155 C137 -116.3(8) no
C141 C140 C155 C138 -142.0(7) no
C141 C140 C155 C141 0.0(4) no
C141 C140 C155 C154 -35.8(5) no
C141 C140 C155 C156 -153.6(8) no
C155 C140 C141 C136 29.9(6) no
C155 C140 C141 C154 50.3(7) no
C155 C140 C141 C155 0.0(5) no
C155 C140 C141 C156 21.2(7) no
C141 C140 C156 C139 -163.9(10) no
C141 C140 C156 C141 0.0(3) no
C141 C140 C156 C155 17.4(6) no
C141 C140 C156 C157 -103.2(5) no
C156 C140 C141 C136 8.7(9) no
C156 C140 C141 C154 29.1(11) no
C156 C140 C141 C155 -21.2(7) no
C156 C140 C141 C156 0.0(5) no
C141 C140 C157 C138 80.3(5) no
C141 C140 C157 C139 118.0(6) no
C141 C140 C157 C156 86.8(6) no
C141 C140 C157 C158 -26.8(8) no
C157 C140 C141 C136 -54.1(8) no
C157 C140 C141 C154 -33.6(10) no
C157 C140 C141 C155 -84.0(6) no
C157 C140 C141 C156 -62.7(5) no
C155 C140 C156 C139 178.6(14) no
C155 C140 C156 C141 -17.4(6) no
C155 C140 C156 C155 0.0(4) no
C155 C140 C156 C157 -120.6(6) no
C156 C140 C155 C136 110.6(11) no
C156 C140 C155 C137 37.2(9) no
C156 C140 C155 C138 11.5(7) no
C156 C140 C155 C141 153.6(9) no
C156 C140 C155 C154 117.8(9) no
C156 C140 C155 C156 0.0(6) no
C155 C140 C157 C138 38.1(5) no
C155 C140 C157 C139 75.8(5) no
C155 C140 C157 C156 44.6(4) no
C155 C140 C157 C158 -69.0(7) no
C157 C140 C155 C136 60.3(9) no
C157 C140 C155 C137 -13.1(8) no
C157 C140 C155 C138 -38.7(5) no
C157 C140 C155 C141 103.3(6) no
C157 C140 C155 C154 67.5(7) no
C157 C140 C155 C156 -50.3(5) no
C156 C140 C157 C138 -6.4(6) no
C156 C140 C157 C139 31.2(6) no
C156 C140 C157 C156 0.0(5) no
C156 C140 C157 C158 -113.6(8) no
C157 C140 C156 C139 -60.8(10) no
C157 C140 C156 C141 103.2(5) no
C157 C140 C156 C155 120.6(6) no
C157 C140 C156 C157 0.0(3) no
C136 C141 C154 C69 -99.1(17) no
C136 C141 C154 C137 32.2(11) no
C136 C141 C154 C155 5.0(12) no
C136 C141 C154 C159 131.3(15) no
C136 C141 C155 C136 0.0(4) no
C136 C141 C155 C137 -42.3(8) no
C136 C141 C155 C138 -97.6(9) no
C136 C141 C155 C140 -143.7(7) no
C136 C141 C155 C154 -2.3(5) no
C136 C141 C155 C156 -129.0(8) no
C136 C141 C156 C138 -9.4(8) no
C136 C141 C156 C139 -128(3) no
C136 C141 C156 C140 -172.5(7) no
C136 C141 C156 C155 34.5(4) no
C136 C141 C156 C157 -99.6(6) no
C140 C141 C154 C69 -160.5(8) no
C140 C141 C154 C137 -29.2(11) no
C140 C141 C154 C155 -56.5(8) no
C140 C141 C154 C159 69.8(10) no
C140 C141 C155 C136 143.7(6) no
C140 C141 C155 C137 101.5(9) no
C140 C141 C155 C138 46.2(8) no
C140 C141 C155 C140 0.0(3) no
C140 C141 C155 C154 141.4(5) no
C140 C141 C155 C156 14.7(5) no
C140 C141 C156 C138 163.1(11) no
C140 C141 C156 C139 45(3) no
C140 C141 C156 C140 0.0(5) no
C140 C141 C156 C155 -153.0(9) no
C140 C141 C156 C157 72.9(7) no
C154 C141 C155 C136 2.3(5) no
C154 C141 C155 C137 -39.9(9) no
C154 C141 C155 C138 -95.3(8) no
C154 C141 C155 C140 -141.4(6) no
C154 C141 C155 C154 0.0(4) no
C154 C141 C155 C156 -126.7(7) no
C155 C141 C154 C69 -104.0(10) no
C155 C141 C154 C137 27.2(6) no
C155 C141 C154 C155 0.0(5) no
C155 C141 C154 C159 126.3(7) no
C154 C141 C156 C138 4.8(9) no
C154 C141 C156 C139 -114(3) no
C154 C141 C156 C140 -158.4(8) no
C154 C141 C156 C155 48.6(6) no
C154 C141 C156 C157 -85.5(7) no
C156 C141 C154 C69 -144.5(8) no
C156 C141 C154 C137 -13.2(7) no
C156 C141 C154 C155 -40.4(4) no
C156 C141 C154 C159 85.9(6) no
C155 C141 C156 C138 -43.8(8) no
C155 C141 C156 C139 -162(3) no
C155 C141 C156 C140 153.0(9) no
C155 C141 C156 C155 0.0(6) no
C155 C141 C156 C157 -134.1(8) no
C156 C141 C155 C136 129.0(8) no
C156 C141 C155 C137 86.7(9) no
C156 C141 C155 C138 31.4(6) no
C156 C141 C155 C140 -14.7(5) no
C156 C141 C155 C154 126.7(6) no
C156 C141 C155 C156 0.0(4) no
C50 C148 C149 C131 -36.5(15) no
C50 C148 C149 C132 -147.5(11) no
C50 C148 C149 C135 171.7(9) no
C50 C148 C149 C150 -179.0(6) no
C50 C148 C153 C135 -166.6(9) no
C50 C148 C153 C152 178.9(6) no
C130 C148 C153 C135 23.9(17) no
C130 C148 C153 C152 9(2) no
C135 C148 C149 C131 151.8(13) no
C135 C148 C149 C132 40.8(15) no
C135 C148 C149 C135 0.0(4) no
C135 C148 C149 C150 9.3(8) no
C135 C148 C153 C135 0.0(5) no
C135 C148 C153 C152 -14.6(7) no
C149 C148 C153 C135 14.5(8) no
C149 C148 C153 C152 -0.1 no
C153 C148 C149 C131 142.5(11) no
C153 C148 C149 C132 31.5(18) no
C153 C148 C149 C135 -9.3(5) no
C153 C148 C149 C150 0.0 no
C130 C149 C150 C131 147.0(17) no
C130 C149 C150 C132 152.2(13) no
C130 C149 C150 C134 -13.6(15) no
C130 C149 C150 C135 -13.3(11) no
C130 C149 C150 C151 -6.9(16) no
C131 C149 C150 C131 0.0(6) no
C131 C149 C150 C132 5.3(9) no
C131 C149 C150 C134 -160.5(8) no
C131 C149 C150 C135 -160.3(10) no
C131 C149 C150 C151 -153.8(9) no
C132 C149 C150 C131 -5.3(8) no
C132 C149 C150 C132 0.0(4) no
C132 C149 C150 C134 -165.8(8) no
C132 C149 C150 C135 -165.5(6) no
C132 C149 C150 C151 -159.1(10) no
C135 C149 C150 C131 160.3(9) no
C135 C149 C150 C132 165.5(6) no
C135 C149 C150 C134 -0.3(5) no
C135 C149 C150 C135 0.0(3) no
C135 C149 C150 C151 6.4(7) no
C148 C149 C150 C131 153.8(12) no
C148 C149 C150 C132 159.1(8) no
C148 C149 C150 C134 -6.7(9) no
C148 C149 C150 C135 -6.5(6) no
C148 C149 C150 C151 -0.0 no
C131 C150 C151 C133 149.9(13) no
C131 C150 C151 C135 -25.9(10) no
C131 C150 C151 C152 -19.8(14) no
C132 C150 C151 C133 35.3(15) no
C132 C150 C151 C135 -140.5(17) no
C132 C150 C151 C152 -134.4(15) no
C133 C150 C151 C133 0.0(6) no
C133 C150 C151 C135 -175.8(9) no
C133 C150 C151 C152 -169.7(10) no
C135 C150 C151 C133 175.8(7) no
C135 C150 C151 C135 0.0(3) no
C135 C150 C151 C152 6.1(5) no
C149 C150 C151 C133 169.8(11) no
C149 C150 C151 C135 -6.1(7) no
C149 C150 C151 C152 0.0 no
C133 C151 C152 C135 -20.9(19) no
C133 C151 C152 C153 -13(2) no
C135 C151 C152 C135 0.0(3) no
C135 C151 C152 C153 7.9(5) no
C150 C151 C152 C135 -8.0(8) no
C150 C151 C152 C153 -0.1 no
C134 C152 C153 C130 10.8(8) no
C134 C152 C153 C135 -4.3(7) no
C134 C152 C153 C148 8.6(10) no
C135 C152 C153 C130 15.1(5) no
C135 C152 C153 C135 0.0(5) no
C135 C152 C153 C148 12.9(6) no
C151 C152 C153 C130 2.3(9) no
C151 C152 C153 C135 -12.8(8) no
C151 C152 C153 C148 0.1 no
C69 C154 C155 C137 -96.6(8) no
C69 C154 C155 C138 -126.0(7) no
C69 C154 C155 C140 148.0(7) no
C69 C154 C155 C141 115.9(9) no
C69 C154 C155 C156 -176.4(7) no
C69 C154 C159 C158 176.6(6) no
C137 C154 C155 C137 0.0(3) no
C137 C154 C155 C138 -29.5(4) no
C137 C154 C155 C140 -115.4(7) no
C137 C154 C155 C141 -147.5(7) no
C137 C154 C155 C156 -79.8(8) no
C137 C154 C159 C158 56.2(9) no
C141 C154 C155 C137 147.5(7) no
C141 C154 C155 C138 118.0(7) no
C141 C154 C155 C140 32.1(5) no
C141 C154 C155 C141 0.0(4) no
C141 C154 C155 C156 67.7(7) no
C141 C154 C159 C158 -45.4(9) no
C155 C154 C159 C158 0.1 no
C159 C154 C155 C137 79.7(8) no
C159 C154 C155 C138 50.2(10) no
C159 C154 C155 C140 -35.8(10) no
C159 C154 C155 C141 -67.8(9) no
C159 C154 C155 C156 -0.1 no
C136 C155 C156 C138 70.5(11) no
C136 C155 C156 C139 90(3) no
C136 C155 C156 C140 -93.8(11) no
C136 C155 C156 C141 -72.6(10) no
C136 C155 C156 C157 -16.6(15) no
C137 C155 C156 C138 16.5(5) no
C137 C155 C156 C139 36(3) no
C137 C155 C156 C140 -147.9(7) no
C137 C155 C156 C141 -126.7(7) no
C137 C155 C156 C157 -70.6(8) no
C138 C155 C156 C138 0.0(3) no
C138 C155 C156 C139 19(3) no
C138 C155 C156 C140 -164.4(9) no
C138 C155 C156 C141 -143.2(6) no
C138 C155 C156 C157 -87.1(8) no
C140 C155 C156 C138 164.4(9) no
C140 C155 C156 C139 -176(4) no
C140 C155 C156 C140 0.0(4) no
C140 C155 C156 C141 21.2(8) no
C140 C155 C156 C157 77.3(9) no
C141 C155 C156 C138 143.2(6) no
C141 C155 C156 C139 162(3) no
C141 C155 C156 C140 -21.2(7) no
C141 C155 C156 C141 0.0(3) no
C141 C155 C156 C157 56.1(9) no
C154 C155 C156 C138 87.2(9) no
C154 C155 C156 C139 106(3) no
C154 C155 C156 C140 -77.1(10) no
C154 C155 C156 C141 -55.9(7) no
C154 C155 C156 C157 0.1 no
C138 C156 C157 C138 0.0(3) no
C138 C156 C157 C139 70.9(7) no
C138 C156 C157 C140 -171.2(8) no
C138 C156 C157 C158 -86.9(8) no
C139 C156 C157 C138 -70.9(9) no
C139 C156 C157 C139 -0.0(6) no
C139 C156 C157 C140 118.0(10) no
C139 C156 C157 C158 -157.7(10) no
C140 C156 C157 C138 171.2(8) no
C140 C156 C157 C139 -118.0(9) no
C140 C156 C157 C140 0.0(4) no
C140 C156 C157 C158 84.3(9) no
C141 C156 C157 C138 120.1(6) no
C141 C156 C157 C139 -169.1(9) no
C141 C156 C157 C140 -51.1(4) no
C141 C156 C157 C158 33.2(8) no
C155 C156 C157 C138 86.8(8) no
C155 C156 C157 C139 157.6(13) no
C155 C156 C157 C140 -84.4(9) no
C155 C156 C157 C158 -0.1 no
C138 C157 C158 C159 -49.8(9) no
C139 C157 C158 C159 -19.7(18) no
C140 C157 C158 C159 41.4(10) no
C156 C157 C158 C159 0.1 no
C157 C158 C159 C136 8.3(11) no
C157 C158 C159 C154 -0.0 no
C31 C173 C174 C33 100.1(8) no
C31 C173 C174 C37 167.7(5) no
C31 C173 C174 C175 -177.1(5) no
C31 C173 C178 C34 -105.7(6) no
C31 C173 C178 C177 177.1(5) no
C33 C173 C174 C33 0.0(9) no
C33 C173 C174 C37 67.6(12) no
C33 C173 C174 C175 82.8(11) no
C33 C173 C178 C34 4.5(10) no
C33 C173 C178 C177 -72.7(11) no
C34 C173 C174 C33 -38.2(5) no
C34 C173 C174 C37 29.4(7) no
C34 C173 C174 C175 44.5(7) no
C34 C173 C178 C34 -0.0(4) no
C34 C173 C178 C177 -77.2(6) no
C38 C173 C178 C34 87.3(7) no
C38 C173 C178 C177 10.1(9) no
C174 C173 C178 C34 77.2(6) no
C174 C173 C178 C177 0.0 no
C178 C173 C174 C33 -82.8(7) no
C178 C173 C174 C37 -15.2(9) no
C178 C173 C174 C175 -0.0 no
C33 C174 C175 C36 -25.0(9) no
C33 C174 C175 C176 23.5(9) no
C173 C174 C175 C36 -48.5(8) no
C173 C174 C175 C176 0.0 no
C36 C175 C176 C35 45.4(5) no
C36 C175 C176 C36 0.0(4) no
C36 C175 C176 C177 102.8(7) no
C38 C175 C176 C35 -67.5(7) no
C38 C175 C176 C36 -112.9(7) no
C38 C175 C176 C177 -10.0(9) no
C174 C175 C176 C35 -57.5(7) no
C174 C175 C176 C36 -102.9(6) no
C174 C175 C176 C177 -0.0 no
C35 C176 C177 C34 44.0(4) no
C35 C176 C177 C35 0.0(3) no
C35 C176 C177 C36 2.4(5) no
C35 C176 C177 C178 82.7(6) no
C36 C176 C177 C34 41.6(7) no
C36 C176 C177 C35 -2.4(6) no
C36 C176 C177 C36 0.0(5) no
C36 C176 C177 C178 80.3(8) no
C37 C176 C177 C34 -22.3(8) no
C37 C176 C177 C35 -66.3(7) no
C37 C176 C177 C36 -64.0(7) no
C37 C176 C177 C178 16.4(9) no
C175 C176 C177 C34 -38.7(7) no
C175 C176 C177 C35 -82.7(6) no
C175 C176 C177 C36 -80.3(6) no
C175 C176 C177 C178 0.0 no
C34 C177 C178 C33 50.6(5) no
C34 C177 C178 C34 0.0(4) no
C34 C177 C178 C173 71.1(6) no
C35 C177 C178 C33 51.0(5) no
C35 C177 C178 C34 0.4(4) no
C35 C177 C178 C173 71.5(6) no
C36 C177 C178 C33 10.2(6) no
C36 C177 C178 C34 -40.4(5) no
C36 C177 C178 C173 30.7(7) no
C176 C177 C178 C33 -20.5(8) no
C176 C177 C178 C34 -71.1(6) no
C176 C177 C178 C173 -0.0 no
O179 C180 C181 C182 0.0 no
C180 C181 C182 C183 -0.0 no
C181 C182 C183 O179 -0.0 no
